data_4108191
loop_
_publ_author_name
'Yasuhiro Arikawa'
'Taiki Asayama'
'Kazuki Itatani'
'Masayoshi Onishi'

_publ_contact_author_address
;
    Department of Applied Chemistry
    Faculty of Engineering
    Nagasaki University
    Nagasaki 852-8521
    Japan
;
_publ_contact_author_email onishi@nagasaki-u.ac.jp
_publ_contact_author_fax +81-95-819-2684
_publ_contact_author_name 'Masayoshi Onishi'
_publ_section_title
;
 N-C Bond Formation of NO Ligands on Ruthenium Complexes with Concurrent
 Vinylic C-H Activation and Subsequent Proton-Induced Reactivities of the
 Resulting Nitrosovinyl Species
;
_journal_name_full 'Journal of the American Chemical Society'
_journal_page_first 10508
_journal_page_last 10509
_journal_paper_doi 10.1021/ja804095u
_journal_volume 130
_journal_year 2008
_chemical_absolute_configuration 'CHOOSE rm ad rmad syn or unk'
_chemical_formula_moiety 'C34 H29 B Cl N8 P Ru, C3 H3 '
_chemical_formula_sum 'C37 H32 B Cl N8 P Ru'
_chemical_formula_weight 767.02
_space_group_IT_number 4
_symmetry_cell_setting monoclinic
_symmetry_Int_Tables_number 4
_symmetry_space_group_name_Hall 'P 2yb'
_symmetry_space_group_name_H-M 'P 1 21 1'
_audit_creation_date 2007-10-31
_audit_creation_method 'by CrystalStructure 3.8'
_cell_angle_alpha 90.0000
_cell_angle_beta 100.2185(10)
_cell_angle_gamma 90.0000
_cell_formula_units_Z 4
_cell_length_a 15.9983(10)
_cell_length_b 13.3268(7)
_cell_length_c 16.9705(11)
_cell_measurement_reflns_used 7851
_cell_measurement_temperature 296.1
_cell_measurement_theta_max 27.5
_cell_measurement_theta_min 3.0
_cell_volume 3560.8(4)
_computing_cell_refinement CrystalClear
_computing_data_collection CrystalClear
_computing_data_reduction CrystalStructure
_computing_publication_material 'CrystalStructure 3.8'
_computing_structure_refinement CRYSTALS
_computing_structure_solution SIR2004
_diffrn_detector_area_resol_mean 7.31
_diffrn_measured_fraction_theta_full 0.985
_diffrn_measured_fraction_theta_max 0.985
_diffrn_measurement_device_type 'Rigaku Mercury'
_diffrn_measurement_method \w
_diffrn_radiation_type 'Mo K\a'
_diffrn_radiation_wavelength 0.71070
_diffrn_reflns_av_R_equivalents 0.033
_diffrn_reflns_limit_h_max 17
_diffrn_reflns_limit_h_min -20
_diffrn_reflns_limit_k_max 11
_diffrn_reflns_limit_k_min -17
_diffrn_reflns_limit_l_max 17
_diffrn_reflns_limit_l_min -22
_diffrn_reflns_number 27397
_diffrn_reflns_theta_full 27.48
_diffrn_reflns_theta_max 27.48
_exptl_absorpt_coefficient_mu 0.600
_exptl_absorpt_correction_T_max 0.914
_exptl_absorpt_correction_T_min 0.723
_exptl_absorpt_correction_type multi-scan
_exptl_absorpt_process_details 'Jacobson, R. (1998) Private communication'
_exptl_crystal_colour 'greenish yellow'
_exptl_crystal_density_diffrn 1.431
_exptl_crystal_description block
_exptl_crystal_F_000 1564.00
_exptl_crystal_size_max 0.35
_exptl_crystal_size_mid 0.35
_exptl_crystal_size_min 0.15
_refine_diff_density_max 1.84
_refine_diff_density_min -1.31
_refine_ls_abs_structure_details 'Flack, H. D. (1983), Acta Cryst. A39, 876-881.  3733 Friedel Pairs'
_refine_ls_abs_structure_Flack 0.46(3)
_refine_ls_extinction_method none
_refine_ls_goodness_of_fit_ref 1.006
_refine_ls_hydrogen_treatment refall
_refine_ls_number_parameters 948
_refine_ls_number_reflns 12119
_refine_ls_R_factor_gt 0.0454
_refine_ls_shift/su_max 0.0000
_refine_ls_structure_factor_coef Fsqd
_refine_ls_weighting_details 'w = 1/[0.0010Fo^2^ + 1.0000\s(Fo^2^)]/(4Fo^2^)'
_refine_ls_weighting_scheme calc
_refine_ls_wR_factor_ref 0.1181
_reflns_number_gt 10735
_reflns_number_total 12119
_reflns_threshold_expression F^2^>2.0\s(F^2^)
_cod_data_source_file ja804095u-file005.cif
_cod_data_source_block '__0726b'
_cod_original_formula_sum 'C37 H32 B Cl N8 P Ru '
_cod_database_code 4108191

loop_
_symmetry_equiv_pos_site_id
_symmetry_equiv_pos_as_xyz
1 +X,+Y,+Z
2 -X,1/2+Y,-Z

loop_
_atom_site_label
_atom_site_type_symbol
_atom_site_fract_x
_atom_site_fract_y
_atom_site_fract_z
_atom_site_U_iso_or_equiv
_atom_site_adp_type
_atom_site_occupancy
_atom_site_symmetry_multiplicity
_atom_site_calc_flag
_atom_site_refinement_flags
Ru(1) Ru 0.51373(2) 0.27917(7) 0.21410(3) 0.03360(11) Uani 1.00 1 d .
Ru(2) Ru 1.01630(2) 0.56874(7) 0.23677(2) 0.02998(10) Uani 1.00 1 d .
Cl(1) Cl 0.61013(11) 0.36752(16) 0.31570(10) 0.0573(5) Uani 1.00 1 d .
Cl(2) Cl 1.07528(10) 0.48041(16) 0.13550(9) 0.0520(4) Uani 1.00 1 d .
P(1) P 0.74344(8) 0.05074(14) 0.24258(8) 0.0358(3) Uani 1.00 1 d .
P(2) P 1.23175(10) 0.81191(15) 0.24186(9) 0.0416(4) Uani 1.00 1 d .
N(1) N 0.4319(2) 0.2032(4) 0.1298(2) 0.0417(13) Uani 1.00 1 d .
N(2) N 0.3557(3) 0.2457(4) 0.0969(3) 0.0473(14) Uani 1.00 1 d .
N(3) N 0.4912(2) 0.4044(4) 0.1414(3) 0.0433(14) Uani 1.00 1 d .
N(4) N 0.4100(3) 0.4222(4) 0.1023(3) 0.0520(16) Uani 1.00 1 d .
N(5) N 0.4126(2) 0.3335(4) 0.2609(2) 0.0421(13) Uani 1.00 1 d .
N(6) N 0.3389(2) 0.3609(4) 0.2094(3) 0.0477(15) Uani 1.00 1 d .
N(7) N 0.5197(2) 0.1499(3) 0.2861(2) 0.0318(11) Uani 1.00 1 d .
N(8) N 0.6197(2) 0.2638(4) 0.1451(3) 0.0481(15) Uani 1.00 1 d .
N(9) N 0.9648(2) 0.6421(3) 0.3222(2) 0.0335(12) Uani 1.00 1 d .
N(10) N 0.9042(2) 0.5950(4) 0.3569(2) 0.0393(13) Uani 1.00 1 d .
N(11) N 1.0203(2) 0.4404(3) 0.3080(2) 0.0336(11) Uani 1.00 1 d .
N(12) N 0.9525(2) 0.4188(4) 0.3440(2) 0.0378(13) Uani 1.00 1 d .
N(13) N 0.8968(2) 0.5168(3) 0.1882(2) 0.0356(12) Uani 1.00 1 d .
N(14) N 0.8428(2) 0.4905(4) 0.2384(2) 0.0410(13) Uani 1.00 1 d .
N(15) N 0.9999(2) 0.6980(3) 0.1629(2) 0.0341(12) Uani 1.00 1 d .
N(16) N 1.1458(2) 0.5831(4) 0.3117(2) 0.0412(13) Uani 1.00 1 d .
C(1) C 0.4304(4) 0.1090(6) 0.1030(4) 0.055(2) Uani 1.00 1 d .
C(2) C 0.3537(5) 0.0901(7) 0.0518(4) 0.074(2) Uani 1.00 1 d .
C(3) C 0.3088(4) 0.1771(6) 0.0483(4) 0.065(2) Uani 1.00 1 d .
C(4) C 0.5365(4) 0.4787(6) 0.1220(4) 0.060(2) Uani 1.00 1 d .
C(5) C 0.4865(4) 0.5493(6) 0.0734(4) 0.066(2) Uani 1.00 1 d .
C(6) C 0.4073(4) 0.5104(6) 0.0631(4) 0.063(2) Uani 1.00 1 d .
C(7) C 0.4043(4) 0.3682(6) 0.3327(4) 0.056(2) Uani 1.00 1 d .
C(8) C 0.3244(4) 0.4159(6) 0.3273(5) 0.070(2) Uani 1.00 1 d .
C(9) C 0.2864(4) 0.4102(6) 0.2493(5) 0.062(2) Uani 1.00 1 d .
C(10) C 0.6267(3) 0.1984(5) 0.1929(3) 0.0370(15) Uani 1.00 1 d .
C(11) C 0.6475(3) 0.1138(5) 0.2410(3) 0.0383(15) Uani 1.00 1 d .
C(12) C 0.5851(3) 0.0834(4) 0.2878(3) 0.0371(14) Uani 1.00 1 d .
C(13) C 0.5879(3) -0.0063(5) 0.3316(3) 0.0510(18) Uani 1.00 1 d .
C(14) C 0.5242(4) -0.0298(5) 0.3729(4) 0.056(2) Uani 1.00 1 d .
C(15) C 0.4572(4) 0.0383(5) 0.3701(4) 0.058(2) Uani 1.00 1 d .
C(16) C 0.4578(3) 0.1243(5) 0.3267(3) 0.0471(18) Uani 1.00 1 d .
C(17) C 0.8096(3) 0.0522(5) 0.3417(3) 0.0404(15) Uani 1.00 1 d .
C(18) C 0.7797(4) 0.0934(7) 0.4056(3) 0.065(2) Uani 1.00 1 d .
C(19) C 0.8299(5) 0.0911(8) 0.4813(3) 0.081(2) Uani 1.00 1 d .
C(20) C 0.9095(5) 0.0530(7) 0.4915(4) 0.072(2) Uani 1.00 1 d .
C(21) C 0.9420(4) 0.0162(6) 0.4282(4) 0.070(2) Uani 1.00 1 d .
C(22) C 0.8917(4) 0.0148(6) 0.3525(4) 0.057(2) Uani 1.00 1 d .
C(23) C 0.8063(3) 0.1092(5) 0.1785(3) 0.0420(15) Uani 1.00 1 d .
C(24) C 0.8483(4) 0.1991(5) 0.2037(4) 0.056(2) Uani 1.00 1 d .
C(25) C 0.9043(5) 0.2411(6) 0.1601(5) 0.074(2) Uani 1.00 1 d .
C(26) C 0.9179(5) 0.1981(7) 0.0909(5) 0.076(2) Uani 1.00 1 d .
C(27) C 0.8761(5) 0.1099(7) 0.0633(5) 0.077(2) Uani 1.00 1 d .
C(28) C 0.8203(4) 0.0659(6) 0.1070(3) 0.0553(19) Uani 1.00 1 d .
C(29) C 0.7248(3) -0.0781(5) 0.2107(3) 0.0435(16) Uani 1.00 1 d .
C(30) C 0.6664(3) -0.0938(5) 0.1407(3) 0.0508(18) Uani 1.00 1 d .
C(31) C 0.6518(4) -0.1913(6) 0.1119(4) 0.065(2) Uani 1.00 1 d .
C(32) C 0.6918(4) -0.2708(6) 0.1550(5) 0.062(2) Uani 1.00 1 d .
C(33) C 0.7469(5) -0.2551(6) 0.2233(5) 0.068(2) Uani 1.00 1 d .
C(34) C 0.7642(4) -0.1588(6) 0.2511(4) 0.060(2) Uani 1.00 1 d .
C(35) C 0.9774(4) 0.7317(5) 0.3555(3) 0.0449(17) Uani 1.00 1 d .
C(36) C 0.9257(4) 0.7448(6) 0.4138(3) 0.057(2) Uani 1.00 1 d .
C(37) C 0.8803(4) 0.6574(5) 0.4107(3) 0.0480(18) Uani 1.00 1 d .
C(38) C 1.0775(3) 0.3689(5) 0.3301(3) 0.0460(17) Uani 1.00 1 d .
C(39) C 1.0466(4) 0.2995(5) 0.3782(3) 0.0523(19) Uani 1.00 1 d .
C(40) C 0.9683(4) 0.3334(5) 0.3858(3) 0.0471(17) Uani 1.00 1 d .
C(41) C 0.8581(4) 0.4925(5) 0.1137(3) 0.0500(18) Uani 1.00 1 d .
C(42) C 0.7785(4) 0.4494(6) 0.1179(4) 0.062(2) Uani 1.00 1 d .
C(43) C 0.7716(3) 0.4488(5) 0.1960(4) 0.054(2) Uani 1.00 1 d .
C(44) C 1.1357(2) 0.6504(4) 0.2665(3) 0.0337(14) Uani 1.00 1 d .
C(45) C 1.1412(3) 0.7380(4) 0.2198(3) 0.0385(15) Uani 1.00 1 d .
C(46) C 1.0672(3) 0.7608(5) 0.1604(3) 0.0389(15) Uani 1.00 1 d .
C(47) C 1.0614(3) 0.8400(5) 0.1066(3) 0.0481(18) Uani 1.00 1 d .
C(48) C 0.9848(4) 0.8604(5) 0.0570(4) 0.055(2) Uani 1.00 1 d .
C(49) C 0.9166(4) 0.8015(5) 0.0649(4) 0.059(2) Uani 1.00 1 d .
C(50) C 0.9259(3) 0.7222(5) 0.1157(3) 0.0469(17) Uani 1.00 1 d .
C(51) C 1.3003(3) 0.8042(5) 0.1685(3) 0.0432(16) Uani 1.00 1 d .
C(52) C 1.2705(3) 0.7633(5) 0.0933(3) 0.0475(17) Uani 1.00 1 d .
C(53) C 1.3217(4) 0.7631(6) 0.0356(3) 0.055(2) Uani 1.00 1 d .
C(54) C 1.4005(4) 0.8032(6) 0.0520(4) 0.065(2) Uani 1.00 1 d .
C(55) C 1.4330(4) 0.8400(6) 0.1268(5) 0.069(2) Uani 1.00 1 d .
C(56) C 1.3822(4) 0.8423(6) 0.1856(4) 0.061(2) Uani 1.00 1 d .
C(57) C 1.2931(4) 0.7742(6) 0.3365(3) 0.0539(18) Uani 1.00 1 d .
C(58) C 1.3488(5) 0.6943(7) 0.3391(5) 0.079(2) Uani 1.00 1 d .
C(59) C 1.3967(6) 0.6642(10) 0.4130(6) 0.106(4) Uani 1.00 1 d .
C(60) C 1.3888(8) 0.7107(12) 0.4793(8) 0.137(5) Uani 1.00 1 d .
C(61) C 1.3352(9) 0.7876(11) 0.4789(5) 0.132(4) Uani 1.00 1 d .
C(62) C 1.2826(7) 0.8222(8) 0.4068(4) 0.098(3) Uani 1.00 1 d .
C(63) C 1.2017(4) 0.9418(5) 0.2469(3) 0.053(2) Uani 1.00 1 d .
C(64) C 1.2494(5) 1.0202(6) 0.2224(5) 0.065(2) Uani 1.00 1 d .
C(65) C 1.2207(7) 1.1174(7) 0.2206(5) 0.084(3) Uani 1.00 1 d .
C(66) C 1.1447(6) 1.1419(7) 0.2434(6) 0.088(3) Uani 1.00 1 d .
C(67) C 1.0986(5) 1.0663(7) 0.2697(6) 0.092(3) Uani 1.00 1 d .
C(68) C 1.1259(4) 0.9684(6) 0.2718(5) 0.071(2) Uani 1.00 1 d .
C(69) C 1.3218(7) 1.0702(10) 0.5337(7) 0.106(4) Uani 1.00 1 d .
C(70) C 1.3570(6) 1.1241(10) 0.5980(7) 0.100(4) Uani 1.00 1 d .
C(71) C 1.3521(7) 1.2258(10) 0.5972(8) 0.109(4) Uani 1.00 1 d .
C(72) C 1.3135(7) 1.2741(10) 0.5276(8) 0.118(4) Uani 1.00 1 d .
C(73) C 1.2791(6) 1.2175(11) 0.4619(7) 0.105(4) Uani 1.00 1 d .
C(74) C 1.2818(6) 1.1152(10) 0.4627(7) 0.097(4) Uani 1.00 1 d .
B(1) B 0.3372(5) 0.3546(6) 0.1186(4) 0.052(2) Uani 1.00 1 d .
B(2) B 0.8761(4) 0.4896(6) 0.3297(4) 0.0435(19) Uani 1.00 1 d .
H(1) H 0.2831 0.3772 0.0889 0.061 Uiso 1.00 1 c R
H(2) H 0.4760 0.0607 0.1170 0.064 Uiso 1.00 1 c R
H(3) H 0.3361 0.0278 0.0244 0.085 Uiso 1.00 1 c R
H(4) H 0.2529 0.1884 0.0167 0.074 Uiso 1.00 1 c R
H(5) H 0.5975 0.4845 0.1391 0.073 Uiso 1.00 1 c R
H(6) H 0.5047 0.6116 0.0521 0.079 Uiso 1.00 1 c R
H(7) H 0.3567 0.5411 0.0325 0.075 Uiso 1.00 1 c R
H(8) H 0.4464 0.3618 0.3811 0.069 Uiso 1.00 1 c R
H(9) H 0.3015 0.4466 0.3708 0.088 Uiso 1.00 1 c R
H(10) H 0.2310 0.4371 0.2265 0.077 Uiso 1.00 1 c R
H(11) H 0.6352 -0.0521 0.3326 0.063 Uiso 1.00 1 c R
H(12) H 0.5256 -0.0917 0.4032 0.070 Uiso 1.00 1 c R
H(13) H 0.4110 0.0245 0.3986 0.073 Uiso 1.00 1 c R
H(14) H 0.4105 0.1702 0.3250 0.058 Uiso 1.00 1 c R
H(15) H 0.7238 0.1240 0.3979 0.078 Uiso 1.00 1 c R
H(16) H 0.8079 0.1169 0.5270 0.095 Uiso 1.00 1 c R
H(17) H 0.9440 0.0517 0.5446 0.082 Uiso 1.00 1 c R
H(18) H 0.9999 -0.0088 0.4360 0.079 Uiso 1.00 1 c R
H(19) H 0.9140 -0.0122 0.3074 0.067 Uiso 1.00 1 c R
H(20) H 0.8378 0.2320 0.2520 0.067 Uiso 1.00 1 c R
H(21) H 0.9344 0.3020 0.1790 0.089 Uiso 1.00 1 c R
H(22) H 0.9569 0.2290 0.0605 0.095 Uiso 1.00 1 c R
H(23) H 0.8859 0.0794 0.0139 0.097 Uiso 1.00 1 c R
H(24) H 0.7908 0.0046 0.0878 0.068 Uiso 1.00 1 c R
H(25) H 0.6364 -0.0377 0.1123 0.060 Uiso 1.00 1 c R
H(26) H 0.6135 -0.2032 0.0617 0.075 Uiso 1.00 1 c R
H(27) H 0.6799 -0.3388 0.1358 0.076 Uiso 1.00 1 c R
H(28) H 0.7747 -0.3116 0.2532 0.080 Uiso 1.00 1 c R
H(29) H 0.8049 -0.1481 0.3000 0.071 Uiso 1.00 1 c R
H(30) H 0.8323 0.4661 0.3581 0.052 Uiso 1.00 1 c R
H(31) H 1.0167 0.7814 0.3418 0.054 Uiso 1.00 1 c R
H(32) H 0.9230 0.8024 0.4482 0.069 Uiso 1.00 1 c R
H(33) H 0.8371 0.6428 0.4426 0.059 Uiso 1.00 1 c R
H(34) H 1.1330 0.3659 0.3147 0.055 Uiso 1.00 1 c R
H(35) H 1.0748 0.2394 0.4016 0.064 Uiso 1.00 1 c R
H(36) H 0.9301 0.3012 0.4164 0.057 Uiso 1.00 1 c R
H(37) H 0.8812 0.5030 0.0652 0.057 Uiso 1.00 1 c R
H(38) H 0.7370 0.4249 0.0734 0.071 Uiso 1.00 1 c R
H(39) H 0.7238 0.4231 0.2179 0.063 Uiso 1.00 1 c R
H(40) H 1.1108 0.8810 0.1037 0.057 Uiso 1.00 1 c R
H(41) H 0.9796 0.9144 0.0181 0.065 Uiso 1.00 1 c R
H(42) H 0.8611 0.8168 0.0338 0.068 Uiso 1.00 1 c R
H(43) H 0.8766 0.6806 0.1181 0.055 Uiso 1.00 1 c R
H(44) H 1.2138 0.7349 0.0814 0.056 Uiso 1.00 1 c R
H(45) H 1.3010 0.7342 -0.0167 0.067 Uiso 1.00 1 c R
H(46) H 1.4347 0.8061 0.0102 0.082 Uiso 1.00 1 c R
H(47) H 1.4911 0.8643 0.1386 0.085 Uiso 1.00 1 c R
H(48) H 1.4040 0.8703 0.2379 0.075 Uiso 1.00 1 c R
H(49) H 1.3547 0.6592 0.2904 0.091 Uiso 1.00 1 c R
H(50) H 1.4360 0.6084 0.4149 0.121 Uiso 1.00 1 c R
H(51) H 1.4225 0.6890 0.5296 0.151 Uiso 1.00 1 c R
H(52) H 1.3317 0.8210 0.5290 0.149 Uiso 1.00 1 c R
H(53) H 1.2420 0.8762 0.4071 0.115 Uiso 1.00 1 c R
H(54) H 1.3034 1.0056 0.2064 0.081 Uiso 1.00 1 c R
H(55) H 1.2548 1.1701 0.2028 0.103 Uiso 1.00 1 c R
H(56) H 1.1245 1.2107 0.2409 0.109 Uiso 1.00 1 c R
H(57) H 1.0457 1.0822 0.2873 0.116 Uiso 1.00 1 c R
H(58) H 1.0918 0.9167 0.2909 0.090 Uiso 1.00 1 c R
H(59) H 1.3243 0.9975 0.5367 0.133 Uiso 1.00 1 c R
H(60) H 1.3861 1.0900 0.6455 0.121 Uiso 1.00 1 c R
H(61) H 1.3754 1.2642 0.6446 0.131 Uiso 1.00 1 c R
H(62) H 1.3108 1.3468 0.5254 0.139 Uiso 1.00 1 c R
H(63) H 1.2522 1.2516 0.4135 0.126 Uiso 1.00 1 c R
H(64) H 1.2571 1.0758 0.4163 0.122 Uiso 1.00 1 c R

loop_
_atom_site_aniso_label
_atom_site_aniso_U_11
_atom_site_aniso_U_22
_atom_site_aniso_U_33
_atom_site_aniso_U_12
_atom_site_aniso_U_13
_atom_site_aniso_U_23
Ru(1) 0.0301(2) 0.0336(2) 0.0367(2) 0.00389(19) 0.00482(15) 0.0021(2)
Ru(2) 0.02773(18) 0.0314(2) 0.02983(18) -0.00118(18) 0.00252(13) 0.0000(2)
Cl(1) 0.0545(8) 0.0615(12) 0.0516(8) -0.0095(8) -0.0023(6) -0.0057(8)
Cl(2) 0.0529(8) 0.0650(12) 0.0382(7) 0.0087(7) 0.0089(6) -0.0099(7)
P(1) 0.0298(6) 0.0398(10) 0.0370(6) 0.0080(6) 0.0037(4) 0.0019(6)
P(2) 0.0399(7) 0.0448(10) 0.0398(7) -0.0107(6) 0.0062(5) 0.0005(6)
N(1) 0.037(2) 0.043(3) 0.041(2) -0.001(2) -0.0018(19) 0.000(2)
N(2) 0.039(2) 0.045(3) 0.053(2) -0.004(2) -0.005(2) 0.005(2)
N(3) 0.032(2) 0.040(3) 0.057(3) 0.003(2) 0.005(2) 0.010(2)
N(4) 0.049(2) 0.047(3) 0.059(3) 0.007(2) 0.006(2) 0.013(2)
N(5) 0.033(2) 0.046(3) 0.048(2) 0.014(2) 0.0073(19) 0.006(2)
N(6) 0.034(2) 0.046(3) 0.063(3) 0.009(2) 0.007(2) 0.004(2)
N(7) 0.027(2) 0.031(2) 0.036(2) 0.0053(18) 0.0036(16) 0.006(2)
N(8) 0.038(2) 0.058(3) 0.053(2) 0.018(2) 0.020(2) 0.013(2)
N(9) 0.034(2) 0.032(2) 0.033(2) -0.0008(19) 0.0018(17) -0.001(2)
N(10) 0.034(2) 0.047(3) 0.040(2) 0.007(2) 0.0150(18) -0.002(2)
N(11) 0.033(2) 0.032(2) 0.036(2) 0.0005(19) 0.0062(17) 0.004(2)
N(12) 0.032(2) 0.040(3) 0.042(2) 0.000(2) 0.0080(18) 0.007(2)
N(13) 0.031(2) 0.034(2) 0.037(2) -0.0048(19) -0.0083(17) -0.001(2)
N(14) 0.030(2) 0.044(3) 0.047(2) -0.010(2) 0.0016(19) 0.001(2)
N(15) 0.037(2) 0.032(2) 0.032(2) -0.000(2) 0.0060(17) 0.003(2)
N(16) 0.030(2) 0.051(3) 0.039(2) 0.002(2) -0.0011(16) 0.007(2)
C(1) 0.063(4) 0.045(4) 0.053(3) -0.000(3) -0.004(3) -0.012(3)
C(2) 0.075(4) 0.074(6) 0.064(4) -0.018(4) -0.017(3) -0.014(4)
C(3) 0.063(4) 0.065(5) 0.056(3) -0.007(3) -0.022(3) 0.003(3)
C(4) 0.043(3) 0.052(4) 0.086(5) 0.002(3) 0.011(3) 0.015(4)
C(5) 0.058(3) 0.049(5) 0.091(5) 0.002(3) 0.012(3) 0.027(4)
C(6) 0.066(4) 0.049(4) 0.071(4) 0.015(3) 0.007(3) 0.016(3)
C(7) 0.057(3) 0.059(5) 0.057(3) 0.005(3) 0.026(3) -0.004(3)
C(8) 0.072(4) 0.066(5) 0.082(5) 0.021(4) 0.043(4) 0.006(4)
C(9) 0.049(3) 0.055(5) 0.088(5) 0.016(3) 0.026(3) 0.014(4)
C(10) 0.029(2) 0.044(3) 0.039(2) 0.012(2) 0.009(2) 0.000(2)
C(11) 0.034(2) 0.043(3) 0.039(2) 0.008(2) 0.006(2) 0.004(2)
C(12) 0.032(2) 0.036(3) 0.043(2) 0.004(2) 0.0060(19) 0.005(2)
C(13) 0.051(3) 0.040(3) 0.066(4) 0.019(2) 0.021(2) 0.018(3)
C(14) 0.062(3) 0.044(4) 0.069(4) 0.005(3) 0.027(3) 0.024(3)
C(15) 0.055(3) 0.055(5) 0.072(4) -0.002(3) 0.030(3) 0.016(3)
C(16) 0.034(2) 0.050(4) 0.061(3) 0.002(2) 0.019(2) 0.011(3)
C(17) 0.035(2) 0.043(4) 0.041(2) 0.001(2) 0.000(2) 0.003(2)
C(18) 0.055(3) 0.089(7) 0.050(3) 0.005(3) 0.008(2) -0.017(4)
C(19) 0.080(5) 0.121(9) 0.037(3) 0.000(5) -0.004(3) -0.020(4)
C(20) 0.077(4) 0.073(6) 0.054(3) -0.012(4) -0.022(3) 0.012(4)
C(21) 0.044(3) 0.079(6) 0.076(4) 0.004(3) -0.018(3) -0.005(4)
C(22) 0.043(3) 0.072(5) 0.052(3) 0.008(3) 0.001(2) 0.005(3)
C(23) 0.032(2) 0.041(3) 0.051(3) 0.009(2) 0.001(2) 0.002(2)
C(24) 0.057(3) 0.049(4) 0.061(4) -0.001(3) 0.010(3) 0.002(3)
C(25) 0.065(4) 0.059(5) 0.098(6) -0.002(3) 0.018(4) 0.029(4)
C(26) 0.073(5) 0.075(6) 0.090(5) 0.007(4) 0.040(4) 0.031(5)
C(27) 0.084(5) 0.087(7) 0.070(4) 0.033(5) 0.042(4) 0.024(4)
C(28) 0.066(3) 0.054(4) 0.050(3) -0.004(4) 0.022(2) -0.001(3)
C(29) 0.039(2) 0.048(4) 0.043(3) 0.015(2) 0.007(2) 0.003(2)
C(30) 0.047(3) 0.052(4) 0.050(3) 0.007(3) -0.001(2) -0.009(3)
C(31) 0.053(3) 0.076(6) 0.060(4) -0.000(3) -0.007(3) -0.023(4)
C(32) 0.062(4) 0.044(4) 0.084(5) -0.006(3) 0.022(3) -0.010(4)
C(33) 0.073(5) 0.052(5) 0.075(5) 0.017(3) -0.002(3) -0.010(4)
C(34) 0.066(4) 0.044(4) 0.068(4) 0.014(3) 0.007(3) 0.002(3)
C(35) 0.056(3) 0.041(3) 0.037(3) 0.000(2) 0.007(2) 0.004(2)
C(36) 0.076(4) 0.054(4) 0.042(3) 0.020(3) 0.015(3) -0.005(3)
C(37) 0.052(3) 0.057(4) 0.037(2) 0.015(3) 0.016(2) 0.003(3)
C(38) 0.047(3) 0.039(3) 0.051(3) 0.010(2) 0.007(2) 0.007(2)
C(39) 0.058(3) 0.043(4) 0.058(3) 0.015(3) 0.016(2) 0.018(3)
C(40) 0.059(3) 0.038(3) 0.045(3) -0.003(2) 0.011(2) 0.006(2)
C(41) 0.051(3) 0.053(4) 0.039(3) 0.003(3) -0.012(2) 0.004(3)
C(42) 0.042(3) 0.054(4) 0.080(5) -0.015(3) -0.017(3) -0.000(4)
C(43) 0.031(2) 0.046(4) 0.081(4) -0.005(2) -0.002(2) 0.006(3)
C(44) 0.022(2) 0.045(3) 0.032(2) -0.010(2) -0.0005(18) -0.006(2)
C(45) 0.036(2) 0.034(3) 0.044(2) -0.013(2) 0.002(2) 0.006(2)
C(46) 0.042(2) 0.041(3) 0.032(2) -0.000(2) 0.003(2) 0.006(2)
C(47) 0.048(3) 0.045(4) 0.050(3) -0.003(2) 0.005(2) 0.006(3)
C(48) 0.063(3) 0.047(4) 0.053(3) 0.010(3) 0.001(3) 0.022(3)
C(49) 0.045(3) 0.056(5) 0.068(4) 0.006(3) -0.010(2) 0.012(3)
C(50) 0.041(3) 0.029(3) 0.067(3) 0.001(2) -0.002(2) 0.016(3)
C(51) 0.040(2) 0.047(4) 0.041(2) 0.002(2) 0.002(2) 0.002(2)
C(52) 0.042(2) 0.049(4) 0.050(3) -0.001(2) 0.003(2) 0.007(3)
C(53) 0.060(3) 0.060(5) 0.048(3) 0.009(3) 0.018(2) -0.000(3)
C(54) 0.072(4) 0.062(5) 0.072(4) 0.008(3) 0.040(3) 0.002(4)
C(55) 0.048(3) 0.062(5) 0.103(6) -0.015(3) 0.031(3) -0.012(4)
C(56) 0.054(3) 0.060(5) 0.074(4) -0.018(3) 0.026(3) -0.011(3)
C(57) 0.055(3) 0.058(4) 0.042(3) -0.030(3) -0.011(2) 0.009(3)
C(58) 0.068(4) 0.081(6) 0.080(5) 0.006(4) -0.009(4) 0.020(5)
C(59) 0.093(6) 0.135(11) 0.076(6) -0.005(6) -0.027(5) 0.031(7)
C(60) 0.129(9) 0.130(12) 0.118(9) -0.053(8) -0.072(8) 0.065(9)
C(61) 0.223(14) 0.107(10) 0.042(4) -0.033(10) -0.038(6) 0.007(6)
C(62) 0.167(9) 0.075(7) 0.047(4) -0.012(6) 0.004(5) 0.001(4)
C(63) 0.058(3) 0.049(4) 0.056(3) -0.011(3) 0.017(3) -0.002(3)
C(64) 0.069(4) 0.047(4) 0.087(5) -0.014(3) 0.037(4) -0.011(4)
C(65) 0.123(8) 0.035(4) 0.100(6) -0.014(5) 0.037(5) -0.001(4)
C(66) 0.092(6) 0.066(6) 0.114(7) 0.004(5) 0.045(5) -0.010(5)
C(67) 0.083(5) 0.054(5) 0.154(8) -0.005(5) 0.062(5) -0.028(6)
C(68) 0.070(4) 0.058(5) 0.096(5) -0.011(4) 0.046(4) -0.010(4)
C(69) 0.127(8) 0.080(7) 0.125(8) 0.012(7) 0.060(7) -0.019(8)
C(70) 0.099(7) 0.095(9) 0.109(8) 0.005(6) 0.027(6) 0.005(7)
C(71) 0.126(9) 0.083(9) 0.118(9) -0.026(7) 0.021(7) -0.005(7)
C(72) 0.126(9) 0.084(8) 0.138(9) -0.045(7) 0.007(7) 0.013(9)
C(73) 0.084(6) 0.121(11) 0.109(8) -0.012(6) 0.015(5) 0.038(8)
C(74) 0.100(7) 0.103(9) 0.101(7) 0.003(6) 0.055(6) -0.009(6)
B(1) 0.050(4) 0.039(4) 0.063(4) 0.007(3) -0.002(3) 0.011(3)
B(2) 0.031(3) 0.050(4) 0.050(3) 0.001(3) 0.007(2) 0.015(3)

loop_
_atom_type_symbol
_atom_type_description
_atom_type_scat_dispersion_real
_atom_type_scat_dispersion_imag
_atom_type_scat_source
C C 0.003 0.002
;
International Tables for Crystallography
(1992, Vol. C, Tables 4.2.6.8 and 6.1.1.4)
;
H H 0.000 0.000
;
International Tables for Crystallography
(1992, Vol. C, Table 6.1.1.4)
;
B B 0.001 0.001
;
International Tables for Crystallography
(1992, Vol. C, Tables 4.2.6.8 and 6.1.1.4)
;
Cl Cl 0.148 0.159
;
International Tables for Crystallography
(1992, Vol. C, Tables 4.2.6.8 and 6.1.1.4)
;
N N 0.006 0.003
;
International Tables for Crystallography
(1992, Vol. C, Tables 4.2.6.8 and 6.1.1.4)
;
P P 0.102 0.094
;
International Tables for Crystallography
(1992, Vol. C, Tables 4.2.6.8 and 6.1.1.4)
;
Ru Ru -1.259 0.836
;
International Tables for Crystallography
(1992, Vol. C, Tables 4.2.6.8 and 6.1.1.4)
;

loop_
_geom_angle_atom_site_label_1
_geom_angle_atom_site_label_2
_geom_angle_atom_site_label_3
_geom_angle
_geom_angle_publ_flag
Cl(1) Ru(1) N(1) 179.07(15) yes
Cl(1) Ru(1) N(3) 93.12(14) yes
Cl(1) Ru(1) N(5) 89.95(13) yes
Cl(1) Ru(1) N(7) 91.57(12) yes
Cl(1) Ru(1) N(8) 88.34(13) yes
Cl(1) Ru(1) C(10) 85.17(15) yes
N(1) Ru(1) N(3) 87.7(2) yes
N(1) Ru(1) N(5) 89.67(19) yes
N(1) Ru(1) N(7) 87.59(19) yes
N(1) Ru(1) N(8) 92.27(19) yes
N(1) Ru(1) C(10) 95.0(2) yes
N(3) Ru(1) N(5) 83.1(2) yes
N(3) Ru(1) N(7) 172.67(16) yes
N(3) Ru(1) N(8) 80.2(2) yes
N(3) Ru(1) C(10) 111.1(2) yes
N(5) Ru(1) N(7) 91.26(19) yes
N(5) Ru(1) N(8) 163.1(2) yes
N(5) Ru(1) C(10) 165.1(2) yes
N(7) Ru(1) N(8) 105.57(19) yes
N(7) Ru(1) C(10) 74.9(2) yes
N(8) Ru(1) C(10) 31.0(2) yes
Cl(2) Ru(2) N(9) 179.14(13) yes
Cl(2) Ru(2) N(11) 92.14(14) yes
Cl(2) Ru(2) N(13) 90.20(13) yes
Cl(2) Ru(2) N(15) 89.91(13) yes
Cl(2) Ru(2) N(16) 90.40(13) yes
Cl(2) Ru(2) C(44) 88.33(15) yes
N(9) Ru(2) N(11) 87.47(18) yes
N(9) Ru(2) N(13) 88.99(17) yes
N(9) Ru(2) N(15) 90.41(18) yes
N(9) Ru(2) N(16) 90.28(16) yes
N(9) Ru(2) C(44) 92.52(19) yes
N(11) Ru(2) N(13) 83.52(17) yes
N(11) Ru(2) N(15) 174.72(16) yes
N(11) Ru(2) N(16) 79.10(18) yes
N(11) Ru(2) C(44) 109.84(18) yes
N(13) Ru(2) N(15) 91.61(17) yes
N(13) Ru(2) N(16) 162.62(19) yes
N(13) Ru(2) C(44) 166.6(2) yes
N(15) Ru(2) N(16) 105.76(18) yes
N(15) Ru(2) C(44) 75.08(19) yes
N(16) Ru(2) C(44) 30.8(2) yes
C(11) P(1) C(17) 112.0(2) yes
C(11) P(1) C(23) 111.7(2) yes
C(11) P(1) C(29) 110.8(2) yes
C(17) P(1) C(23) 105.1(2) yes
C(17) P(1) C(29) 108.9(2) yes
C(23) P(1) C(29) 108.2(3) yes
C(45) P(2) C(51) 113.9(2) yes
C(45) P(2) C(57) 109.6(3) yes
C(45) P(2) C(63) 109.6(3) yes
C(51) P(2) C(57) 107.4(2) yes
C(51) P(2) C(63) 106.7(3) yes
C(57) P(2) C(63) 109.5(3) yes
Ru(1) N(1) N(2) 119.9(4) yes
Ru(1) N(1) C(1) 132.8(4) yes
N(2) N(1) C(1) 106.8(4) yes
N(1) N(2) C(3) 108.9(5) yes
N(1) N(2) B(1) 119.1(4) yes
C(3) N(2) B(1) 132.0(5) yes
Ru(1) N(3) N(4) 118.6(4) yes
Ru(1) N(3) C(4) 135.8(4) yes
N(4) N(3) C(4) 105.6(5) yes
N(3) N(4) C(6) 109.6(5) yes
N(3) N(4) B(1) 119.6(5) yes
C(6) N(4) B(1) 129.9(5) yes
Ru(1) N(5) N(6) 119.3(3) yes
Ru(1) N(5) C(7) 133.6(3) yes
N(6) N(5) C(7) 105.9(5) yes
N(5) N(6) C(9) 110.5(5) yes
N(5) N(6) B(1) 118.6(5) yes
C(9) N(6) B(1) 129.2(5) yes
Ru(1) N(7) C(12) 119.9(3) yes
Ru(1) N(7) C(16) 122.8(3) yes
C(12) N(7) C(16) 117.0(5) yes
Ru(1) N(8) C(10) 72.3(3) yes
Ru(2) N(9) N(10) 119.4(3) yes
Ru(2) N(9) C(35) 133.5(4) yes
N(10) N(9) C(35) 107.1(4) yes
N(9) N(10) C(37) 108.5(5) yes
N(9) N(10) B(2) 119.0(4) yes
C(37) N(10) B(2) 132.4(5) yes
Ru(2) N(11) N(12) 119.1(3) yes
Ru(2) N(11) C(38) 134.3(4) yes
N(12) N(11) C(38) 106.6(4) yes
N(11) N(12) C(40) 109.0(4) yes
N(11) N(12) B(2) 118.3(4) yes
C(40) N(12) B(2) 132.7(5) yes
Ru(2) N(13) N(14) 118.8(3) yes
Ru(2) N(13) C(41) 134.0(4) yes
N(14) N(13) C(41) 106.8(4) yes
N(13) N(14) C(43) 109.9(4) yes
N(13) N(14) B(2) 118.9(4) yes
C(43) N(14) B(2) 129.7(5) yes
Ru(2) N(15) C(46) 120.0(3) yes
Ru(2) N(15) C(50) 123.4(4) yes
C(46) N(15) C(50) 116.6(5) yes
Ru(2) N(16) C(44) 71.8(2) yes
N(1) C(1) C(2) 110.0(6) yes
C(1) C(2) C(3) 105.9(7) yes
N(2) C(3) C(2) 108.4(6) yes
N(3) C(4) C(5) 111.9(5) yes
C(4) C(5) C(6) 104.0(7) yes
N(4) C(6) C(5) 108.8(6) yes
N(5) C(7) C(8) 109.5(5) yes
C(7) C(8) C(9) 106.3(7) yes
N(6) C(9) C(8) 107.9(6) yes
Ru(1) C(10) N(8) 76.7(3) yes
Ru(1) C(10) C(11) 114.8(4) yes
N(8) C(10) C(11) 168.4(6) yes
P(1) C(11) C(10) 121.0(4) yes
P(1) C(11) C(12) 123.3(4) yes
C(10) C(11) C(12) 115.7(5) yes
N(7) C(12) C(11) 114.1(5) yes
N(7) C(12) C(13) 121.1(5) yes
C(11) C(12) C(13) 124.8(5) yes
C(12) C(13) C(14) 120.5(6) yes
C(13) C(14) C(15) 118.0(6) yes
C(14) C(15) C(16) 119.0(6) yes
N(7) C(16) C(15) 124.4(6) yes
P(1) C(17) C(18) 120.4(4) yes
P(1) C(17) C(22) 120.0(4) yes
C(18) C(17) C(22) 119.5(5) yes
C(17) C(18) C(19) 119.7(6) yes
C(18) C(19) C(20) 120.2(7) yes
C(19) C(20) C(21) 121.1(6) yes
C(20) C(21) C(22) 119.5(6) yes
C(17) C(22) C(21) 119.9(6) yes
P(1) C(23) C(24) 118.6(5) yes
P(1) C(23) C(28) 122.9(5) yes
C(24) C(23) C(28) 118.4(6) yes
C(23) C(24) C(25) 120.4(7) yes
C(24) C(25) C(26) 120.8(8) yes
C(25) C(26) C(27) 120.4(8) yes
C(26) C(27) C(28) 119.6(8) yes
C(23) C(28) C(27) 120.4(7) yes
P(1) C(29) C(30) 116.7(5) yes
P(1) C(29) C(34) 124.1(4) yes
C(30) C(29) C(34) 119.3(6) yes
C(29) C(30) C(31) 119.1(6) yes
C(30) C(31) C(32) 119.8(6) yes
C(31) C(32) C(33) 120.7(7) yes
C(32) C(33) C(34) 120.1(7) yes
C(29) C(34) C(33) 121.0(6) yes
N(9) C(35) C(36) 110.5(6) yes
C(35) C(36) C(37) 103.9(6) yes
N(10) C(37) C(36) 109.9(5) yes
N(11) C(38) C(39) 110.2(5) yes
C(38) C(39) C(40) 105.4(6) yes
N(12) C(40) C(39) 108.8(5) yes
N(13) C(41) C(42) 108.6(5) yes
C(41) C(42) C(43) 106.5(5) yes
N(14) C(43) C(42) 108.2(5) yes
Ru(2) C(44) N(16) 77.5(3) yes
Ru(2) C(44) C(45) 114.8(3) yes
N(16) C(44) C(45) 167.7(4) yes
P(2) C(45) C(44) 118.6(3) yes
P(2) C(45) C(46) 125.4(4) yes
C(44) C(45) C(46) 115.9(4) yes
N(15) C(46) C(45) 113.6(5) yes
N(15) C(46) C(47) 121.6(4) yes
C(45) C(46) C(47) 124.8(5) yes
C(46) C(47) C(48) 119.9(6) yes
C(47) C(48) C(49) 117.6(6) yes
C(48) C(49) C(50) 120.6(5) yes
N(15) C(50) C(49) 123.5(5) yes
P(2) C(51) C(52) 120.3(4) yes
P(2) C(51) C(56) 120.2(4) yes
C(52) C(51) C(56) 119.5(6) yes
C(51) C(52) C(53) 120.0(5) yes
C(52) C(53) C(54) 120.1(6) yes
C(53) C(54) C(55) 121.1(7) yes
C(54) C(55) C(56) 119.7(6) yes
C(51) C(56) C(55) 119.5(6) yes
P(2) C(57) C(58) 119.3(5) yes
P(2) C(57) C(62) 120.6(6) yes
C(58) C(57) C(62) 120.1(7) yes
C(57) C(58) C(59) 119.6(8) yes
C(58) C(59) C(60) 120.6(11) yes
C(59) C(60) C(61) 121.3(11) yes
C(60) C(61) C(62) 122.0(10) yes
C(57) C(62) C(61) 116.3(10) yes
P(2) C(63) C(64) 122.7(5) yes
P(2) C(63) C(68) 120.7(6) yes
C(64) C(63) C(68) 116.5(7) yes
C(63) C(64) C(65) 121.0(8) yes
C(64) C(65) C(66) 121.7(9) yes
C(65) C(66) C(67) 118.0(9) yes
C(66) C(67) C(68) 121.4(9) yes
C(63) C(68) C(67) 121.4(8) yes
C(70) C(69) C(74) 122.2(12) yes
C(69) C(70) C(71) 120.8(11) yes
C(70) C(71) C(72) 119.1(11) yes
C(71) C(72) C(73) 119.2(12) yes
C(72) C(73) C(74) 122.2(11) yes
C(69) C(74) C(73) 116.5(10) yes
N(2) B(1) N(4) 109.0(6) yes
N(2) B(1) N(6) 108.7(5) yes
N(4) B(1) N(6) 105.6(5) yes
N(10) B(2) N(12) 109.7(4) yes
N(10) B(2) N(14) 109.2(5) yes
N(12) B(2) N(14) 106.7(5) yes
N(1) C(1) H(2) 125.0 no
C(2) C(1) H(2) 125.0 no
C(1) C(2) H(3) 127.1 no
C(3) C(2) H(3) 127.1 no
N(2) C(3) H(4) 125.8 no
C(2) C(3) H(4) 125.8 no
N(3) C(4) H(5) 124.1 no
C(5) C(4) H(5) 124.1 no
C(4) C(5) H(6) 128.0 no
C(6) C(5) H(6) 128.0 no
N(4) C(6) H(7) 125.6 no
C(5) C(6) H(7) 125.6 no
N(5) C(7) H(8) 125.3 no
C(8) C(7) H(8) 125.3 no
C(7) C(8) H(9) 126.9 no
C(9) C(8) H(9) 126.8 no
N(6) C(9) H(10) 126.1 no
C(8) C(9) H(10) 126.1 no
C(12) C(13) H(11) 119.8 no
C(14) C(13) H(11) 119.8 no
C(13) C(14) H(12) 121.0 no
C(15) C(14) H(12) 121.0 no
C(14) C(15) H(13) 120.5 no
C(16) C(15) H(13) 120.5 no
N(7) C(16) H(14) 117.8 no
C(15) C(16) H(14) 117.8 no
C(17) C(18) H(15) 120.2 no
C(19) C(18) H(15) 120.2 no
C(18) C(19) H(16) 119.9 no
C(20) C(19) H(16) 119.9 no
C(19) C(20) H(17) 119.5 no
C(21) C(20) H(17) 119.5 no
C(20) C(21) H(18) 120.2 no
C(22) C(21) H(18) 120.2 no
C(17) C(22) H(19) 120.1 no
C(21) C(22) H(19) 120.1 no
C(23) C(24) H(20) 119.8 no
C(25) C(24) H(20) 119.8 no
C(24) C(25) H(21) 119.6 no
C(26) C(25) H(21) 119.6 no
C(25) C(26) H(22) 119.8 no
C(27) C(26) H(22) 119.8 no
C(26) C(27) H(23) 120.2 no
C(28) C(27) H(23) 120.2 no
C(23) C(28) H(24) 119.8 no
C(27) C(28) H(24) 119.8 no
C(29) C(30) H(25) 120.5 no
C(31) C(30) H(25) 120.5 no
C(30) C(31) H(26) 120.1 no
C(32) C(31) H(26) 120.1 no
C(31) C(32) H(27) 119.7 no
C(33) C(32) H(27) 119.7 no
C(32) C(33) H(28) 119.9 no
C(34) C(33) H(28) 119.9 no
C(29) C(34) H(29) 119.5 no
C(33) C(34) H(29) 119.5 no
N(9) C(35) H(31) 124.8 no
C(36) C(35) H(31) 124.8 no
C(35) C(36) H(32) 128.0 no
C(37) C(36) H(32) 128.0 no
N(10) C(37) H(33) 125.0 no
C(36) C(37) H(33) 125.0 no
N(11) C(38) H(34) 124.9 no
C(39) C(38) H(34) 124.9 no
C(38) C(39) H(35) 127.3 no
C(40) C(39) H(35) 127.3 no
N(12) C(40) H(36) 125.6 no
C(39) C(40) H(36) 125.6 no
N(13) C(41) H(37) 125.7 no
C(42) C(41) H(37) 125.7 no
C(41) C(42) H(38) 126.7 no
C(43) C(42) H(38) 126.7 no
N(14) C(43) H(39) 125.9 no
C(42) C(43) H(39) 125.9 no
C(46) C(47) H(40) 120.1 no
C(48) C(47) H(40) 120.1 no
C(47) C(48) H(41) 121.2 no
C(49) C(48) H(41) 121.2 no
C(48) C(49) H(42) 119.7 no
C(50) C(49) H(42) 119.7 no
N(15) C(50) H(43) 118.3 no
C(49) C(50) H(43) 118.3 no
C(51) C(52) H(44) 120.0 no
C(53) C(52) H(44) 120.0 no
C(52) C(53) H(45) 119.9 no
C(54) C(53) H(45) 119.9 no
C(53) C(54) H(46) 119.4 no
C(55) C(54) H(46) 119.4 no
C(54) C(55) H(47) 120.1 no
C(56) C(55) H(47) 120.1 no
C(51) C(56) H(48) 120.3 no
C(55) C(56) H(48) 120.3 no
C(57) C(58) H(49) 120.2 no
C(59) C(58) H(49) 120.2 no
C(58) C(59) H(50) 119.7 no
C(60) C(59) H(50) 119.7 no
C(59) C(60) H(51) 119.4 no
C(61) C(60) H(51) 119.4 no
C(60) C(61) H(52) 119.0 no
C(62) C(61) H(52) 119.0 no
C(57) C(62) H(53) 121.8 no
C(61) C(62) H(53) 121.8 no
C(63) C(64) H(54) 119.5 no
C(65) C(64) H(54) 119.5 no
C(64) C(65) H(55) 119.2 no
C(66) C(65) H(55) 119.2 no
C(65) C(66) H(56) 121.0 no
C(67) C(66) H(56) 121.0 no
C(66) C(67) H(57) 119.3 no
C(68) C(67) H(57) 119.3 no
C(63) C(68) H(58) 119.3 no
C(67) C(68) H(58) 119.3 no
C(70) C(69) H(59) 118.9 no
C(74) C(69) H(59) 118.9 no
C(69) C(70) H(60) 119.6 no
C(71) C(70) H(60) 119.6 no
C(70) C(71) H(61) 120.4 no
C(72) C(71) H(61) 120.4 no
C(71) C(72) H(62) 120.4 no
C(73) C(72) H(62) 120.4 no
C(72) C(73) H(63) 118.9 no
C(74) C(73) H(63) 118.9 no
C(69) C(74) H(64) 121.7 no
C(73) C(74) H(64) 121.7 no
N(2) B(1) H(1) 111.1 no
N(4) B(1) H(1) 111.1 no
N(6) B(1) H(1) 111.1 no
N(10) B(2) H(30) 110.4 no
N(12) B(2) H(30) 110.4 no
N(14) B(2) H(30) 110.4 no

loop_
_geom_bond_atom_site_label_1
_geom_bond_atom_site_label_2
_geom_bond_distance
_geom_bond_publ_flag
Ru(1) Cl(1) 2.4071(18) yes
Ru(1) N(1) 2.030(4) yes
Ru(1) N(3) 2.069(5) yes
Ru(1) N(5) 2.056(4) yes
Ru(1) N(7) 2.105(4) yes
Ru(1) N(8) 2.234(5) yes
Ru(1) C(10) 2.187(5) yes
Ru(2) Cl(2) 2.4094(18) yes
Ru(2) N(9) 2.039(4) yes
Ru(2) N(11) 2.089(4) yes
Ru(2) N(13) 2.063(4) yes
Ru(2) N(15) 2.119(4) yes
Ru(2) N(16) 2.239(3) yes
Ru(2) C(44) 2.178(5) yes
P(1) C(11) 1.746(5) yes
P(1) C(17) 1.821(4) yes
P(1) C(23) 1.785(6) yes
P(1) C(29) 1.809(7) yes
P(2) C(45) 1.736(5) yes
P(2) C(51) 1.801(6) yes
P(2) C(57) 1.798(5) yes
P(2) C(63) 1.802(7) yes
N(1) N(2) 1.369(6) yes
N(1) C(1) 1.334(9) yes
N(2) C(3) 1.363(9) yes
N(2) B(1) 1.540(10) yes
N(3) N(4) 1.370(6) yes
N(3) C(4) 1.304(9) yes
N(4) C(6) 1.348(10) yes
N(4) B(1) 1.536(10) yes
N(5) N(6) 1.386(6) yes
N(5) C(7) 1.331(9) yes
N(6) C(9) 1.341(10) yes
N(6) B(1) 1.538(9) yes
N(7) C(12) 1.367(7) yes
N(7) C(16) 1.346(8) yes
N(8) C(10) 1.181(8) yes
N(9) N(10) 1.372(6) yes
N(9) C(35) 1.321(8) yes
N(10) C(37) 1.340(8) yes
N(10) B(2) 1.521(9) yes
N(11) N(12) 1.366(6) yes
N(11) C(38) 1.329(7) yes
N(12) C(40) 1.340(8) yes
N(12) B(2) 1.529(8) yes
N(13) N(14) 1.363(6) yes
N(13) C(41) 1.345(7) yes
N(14) C(43) 1.354(7) yes
N(14) B(2) 1.546(8) yes
N(15) C(46) 1.371(7) yes
N(15) C(50) 1.346(7) yes
N(16) C(44) 1.172(7) yes
C(1) C(2) 1.395(9) yes
C(2) C(3) 1.359(12) yes
C(4) C(5) 1.404(10) yes
C(5) C(6) 1.352(10) yes
C(7) C(8) 1.415(10) yes
C(8) C(9) 1.358(11) yes
C(10) C(11) 1.397(8) yes
C(11) C(12) 1.440(8) yes
C(12) C(13) 1.404(9) yes
C(13) C(14) 1.372(10) yes
C(14) C(15) 1.399(10) yes
C(15) C(16) 1.364(10) yes
C(17) C(18) 1.375(9) yes
C(17) C(22) 1.387(8) yes
C(18) C(19) 1.390(8) yes
C(19) C(20) 1.353(12) yes
C(20) C(21) 1.365(11) yes
C(21) C(22) 1.390(9) yes
C(23) C(24) 1.404(9) yes
C(23) C(28) 1.397(9) yes
C(24) C(25) 1.377(12) yes
C(25) C(26) 1.358(13) yes
C(26) C(27) 1.392(13) yes
C(27) C(28) 1.387(12) yes
C(29) C(30) 1.391(7) yes
C(29) C(34) 1.368(10) yes
C(30) C(31) 1.393(11) yes
C(31) C(32) 1.379(11) yes
C(32) C(33) 1.343(10) yes
C(33) C(34) 1.378(12) yes
C(35) C(36) 1.408(10) yes
C(36) C(37) 1.369(10) yes
C(38) C(39) 1.382(9) yes
C(39) C(40) 1.359(9) yes
C(41) C(42) 1.411(9) yes
C(42) C(43) 1.349(11) yes
C(44) C(45) 1.423(8) yes
C(45) C(46) 1.445(7) yes
C(46) C(47) 1.388(9) yes
C(47) C(48) 1.385(8) yes
C(48) C(49) 1.370(10) yes
C(49) C(50) 1.356(9) yes
C(51) C(52) 1.392(8) yes
C(51) C(56) 1.388(8) yes
C(52) C(53) 1.384(9) yes
C(53) C(54) 1.352(10) yes
C(54) C(55) 1.374(11) yes
C(55) C(56) 1.394(11) yes
C(57) C(58) 1.385(12) yes
C(57) C(62) 1.391(11) yes
C(58) C(59) 1.407(13) yes
C(59) C(60) 1.311(18) yes
C(60) C(61) 1.34(2) yes
C(61) C(62) 1.433(13) yes
C(63) C(64) 1.399(11) yes
C(63) C(68) 1.400(11) yes
C(64) C(65) 1.372(12) yes
C(65) C(66) 1.380(15) yes
C(66) C(67) 1.368(14) yes
C(67) C(68) 1.374(13) yes
C(69) C(70) 1.343(17) yes
C(69) C(74) 1.396(16) yes
C(70) C(71) 1.357(19) yes
C(71) C(72) 1.391(18) yes
C(72) C(73) 1.377(18) yes
C(73) C(74) 1.364(19) yes
C(1) H(2) 0.970 no
C(2) H(3) 0.970 no
C(3) H(4) 0.970 no
C(4) H(5) 0.970 no
C(5) H(6) 0.970 no
C(6) H(7) 0.970 no
C(7) H(8) 0.970 no
C(8) H(9) 0.970 no
C(9) H(10) 0.970 no
C(13) H(11) 0.970 no
C(14) H(12) 0.970 no
C(15) H(13) 0.970 no
C(16) H(14) 0.970 no
C(18) H(15) 0.970 no
C(19) H(16) 0.970 no
C(20) H(17) 0.970 no
C(21) H(18) 0.970 no
C(22) H(19) 0.970 no
C(24) H(20) 0.970 no
C(25) H(21) 0.970 no
C(26) H(22) 0.970 no
C(27) H(23) 0.970 no
C(28) H(24) 0.970 no
C(30) H(25) 0.970 no
C(31) H(26) 0.970 no
C(32) H(27) 0.970 no
C(33) H(28) 0.970 no
C(34) H(29) 0.970 no
C(35) H(31) 0.970 no
C(36) H(32) 0.970 no
C(37) H(33) 0.970 no
C(38) H(34) 0.970 no
C(39) H(35) 0.970 no
C(40) H(36) 0.970 no
C(41) H(37) 0.970 no
C(42) H(38) 0.970 no
C(43) H(39) 0.970 no
C(47) H(40) 0.970 no
C(48) H(41) 0.970 no
C(49) H(42) 0.970 no
C(50) H(43) 0.970 no
C(52) H(44) 0.970 no
C(53) H(45) 0.970 no
C(54) H(46) 0.970 no
C(55) H(47) 0.970 no
C(56) H(48) 0.970 no
C(58) H(49) 0.970 no
C(59) H(50) 0.970 no
C(60) H(51) 0.970 no
C(61) H(52) 0.970 no
C(62) H(53) 0.970 no
C(64) H(54) 0.970 no
C(65) H(55) 0.970 no
C(66) H(56) 0.970 no
C(67) H(57) 0.970 no
C(68) H(58) 0.970 no
C(69) H(59) 0.970 no
C(70) H(60) 0.970 no
C(71) H(61) 0.970 no
C(72) H(62) 0.970 no
C(73) H(63) 0.970 no
C(74) H(64) 0.970 no
B(1) H(1) 0.970 no
B(2) H(30) 0.970 no

loop_
_geom_contact_atom_site_label_1
_geom_contact_atom_site_label_2
_geom_contact_distance
_geom_contact_site_symmetry_2
N(8) C(43) 3.463(8) .
N(8) C(53) 3.363(8) 2_745
N(8) C(54) 3.344(9) 2_745
N(16) C(8) 3.596(9) 1_655
N(16) C(9) 3.512(9) 1_655
N(16) C(19) 3.467(7) 2_756
C(1) C(5) 3.573(11) 2_645
C(3) C(31) 3.388(11) 2_655
C(3) C(32) 3.519(11) 2_655
C(3) C(65) 3.554(13) 1_445
C(5) C(1) 3.573(11) 2_655
C(8) N(16) 3.596(9) 1_455
C(9) N(16) 3.512(9) 1_455
C(19) N(16) 3.467(7) 2_746
C(24) C(43) 3.541(10) .
C(25) C(41) 3.491(11) .
C(25) C(42) 3.429(11) .
C(31) C(3) 3.388(11) 2_645
C(31) C(55) 3.577(10) 1_445
C(32) C(3) 3.519(11) 2_645
C(36) C(39) 3.554(9) 2_756
C(39) C(36) 3.554(9) 2_746
C(41) C(25) 3.491(11) .
C(42) C(25) 3.429(11) .
C(43) N(8) 3.463(8) .
C(43) C(24) 3.541(10) .
C(53) N(8) 3.363(8) 2_755
C(54) N(8) 3.344(9) 2_755
C(55) C(31) 3.577(10) 1_665
C(65) C(3) 3.554(13) 1_665
Cl(1) H(39) 2.772 .
Cl(1) H(52) 2.706 2_746
Cl(1) H(59) 3.072 2_746
Cl(1) H(60) 3.035 2_746
Cl(2) H(10) 2.749 1_655
Cl(2) H(21) 3.445 .
Cl(2) H(23) 3.018 2_755
Cl(2) H(41) 2.744 2_745
N(1) H(26) 3.437 2_655
N(1) H(55) 3.316 1_445
N(2) H(26) 2.902 2_655
N(2) H(55) 2.808 1_445
N(3) H(46) 3.290 2_745
N(4) H(26) 3.212 2_655
N(5) H(55) 3.347 1_445
N(6) H(55) 2.869 1_445
N(7) H(51) 3.144 2_746
N(8) H(38) 3.228 .
N(8) H(39) 2.842 .
N(8) H(45) 2.739 2_745
N(8) H(46) 2.684 2_745
N(9) H(17) 2.743 2_756
N(9) H(28) 3.121 1_565
N(10) H(17) 2.754 2_756
N(10) H(28) 2.766 1_565
N(11) H(17) 2.877 2_756
N(11) H(21) 3.002 .
N(12) H(17) 2.889 2_756
N(12) H(20) 3.314 .
N(12) H(21) 3.171 .
N(13) H(21) 2.934 .
N(13) H(28) 3.321 1_565
N(14) H(20) 3.454 .
N(14) H(21) 3.162 .
N(14) H(28) 2.882 1_565
N(16) H(9) 3.104 1_655
N(16) H(10) 2.905 1_655
N(16) H(16) 2.743 2_756
N(16) H(17) 3.070 2_756
C(1) H(6) 2.996 2_645
C(1) H(47) 3.426 1_445
C(1) H(54) 3.221 1_445
C(2) H(6) 3.121 2_645
C(2) H(26) 3.454 2_655
C(2) H(27) 3.274 2_655
C(2) H(38) 3.222 2_645
C(2) H(54) 3.091 1_445
C(2) H(55) 3.413 1_445
C(3) H(26) 2.898 2_655
C(3) H(27) 3.169 2_655
C(3) H(42) 3.385 2_645
C(3) H(54) 3.537 1_445
C(3) H(55) 2.905 1_445
C(4) H(3) 3.542 2_655
C(4) H(27) 3.323 1_565
C(4) H(38) 3.523 .
C(4) H(39) 3.232 .
C(4) H(46) 3.301 2_745
C(5) H(2) 3.393 2_655
C(5) H(3) 3.544 2_655
C(5) H(25) 3.598 2_655
C(5) H(27) 3.428 1_565
C(6) H(25) 3.004 2_655
C(6) H(26) 3.529 2_655
C(6) H(45) 3.577 1_455
C(7) H(50) 3.492 1_455
C(7) H(63) 3.377 1_445
C(8) H(34) 3.104 1_455
C(8) H(49) 3.355 1_455
C(8) H(50) 3.321 1_455
C(8) H(62) 3.529 1_445
C(8) H(63) 2.979 1_445
C(9) H(34) 2.927 1_455
C(9) H(49) 3.525 1_455
C(9) H(55) 3.312 1_445
C(10) H(39) 3.366 .
C(10) H(45) 3.426 2_745
C(12) H(51) 3.424 2_746
C(13) H(48) 3.496 1_445
C(13) H(51) 3.534 2_746
C(13) H(61) 3.126 2_736
C(13) H(62) 3.310 2_736
C(14) H(48) 3.025 1_445
C(14) H(51) 3.386 2_746
C(14) H(61) 3.221 2_736
C(14) H(62) 3.322 2_736
C(15) H(48) 3.176 1_445
C(15) H(51) 3.078 2_746
C(15) H(54) 3.396 1_445
C(15) H(64) 3.465 1_445
C(16) H(51) 2.949 2_746
C(16) H(54) 3.314 1_445
C(16) H(55) 3.594 1_445
C(19) H(36) 3.499 .
C(20) H(32) 3.434 1_545
C(20) H(36) 3.581 .
C(21) H(32) 2.892 1_545
C(21) H(57) 3.264 1_545
C(22) H(32) 3.258 1_545
C(22) H(57) 3.012 1_545
C(23) H(45) 3.406 2_745
C(24) H(57) 3.581 1_545
C(25) H(56) 3.569 1_545
C(25) H(57) 3.539 1_545
C(26) H(44) 3.323 2_745
C(26) H(45) 3.538 2_745
C(27) H(41) 3.251 1_545
C(27) H(44) 3.102 2_745
C(27) H(45) 3.256 2_745
C(28) H(7) 3.370 2_645
C(28) H(45) 3.177 2_745
C(30) H(7) 3.409 2_645
C(30) H(47) 2.855 1_445
C(31) H(4) 3.292 2_645
C(31) H(6) 3.552 1_545
C(31) H(46) 3.594 1_445
C(31) H(47) 2.789 1_445
C(32) H(4) 3.238 2_645
C(32) H(5) 3.583 1_545
C(32) H(6) 3.551 1_545
C(32) H(43) 3.197 1_545
C(33) H(43) 3.090 1_545
C(33) H(61) 3.236 2_736
C(34) H(61) 3.251 2_736
C(35) H(17) 3.074 2_756
C(35) H(28) 3.445 1_565
C(35) H(29) 3.185 1_565
C(36) H(17) 3.308 2_756
C(36) H(18) 3.489 1_565
C(36) H(28) 3.391 1_565
C(36) H(29) 2.860 1_565
C(36) H(35) 3.135 2_756
C(36) H(36) 3.440 2_756
C(37) H(17) 3.116 2_756
C(37) H(28) 2.927 1_565
C(37) H(29) 3.300 1_565
C(37) H(35) 3.324 2_756
C(38) H(10) 3.389 1_655
C(38) H(17) 3.292 2_756
C(38) H(21) 3.245 .
C(38) H(56) 2.777 1_545
C(38) H(63) 3.294 1_545
C(39) H(21) 3.535 .
C(39) H(32) 2.900 2_746
C(39) H(56) 3.069 1_545
C(39) H(57) 3.280 1_545
C(39) H(63) 3.299 1_545
C(40) H(17) 3.353 2_756
C(40) H(20) 3.108 .
C(40) H(21) 3.479 .
C(40) H(32) 3.065 2_746
C(41) H(3) 3.575 2_655
C(41) H(21) 2.947 .
C(42) H(3) 2.952 2_655
C(42) H(5) 3.018 .
C(42) H(21) 3.199 .
C(42) H(27) 3.274 1_565
C(42) H(45) 3.467 2_745
C(43) H(5) 2.821 .
C(43) H(20) 3.165 .
C(43) H(21) 3.311 .
C(43) H(27) 3.267 1_565
C(43) H(28) 3.335 1_565
C(44) H(10) 3.352 1_655
C(44) H(16) 3.489 2_756
C(47) H(22) 3.166 2_755
C(48) H(22) 2.928 2_755
C(48) H(23) 3.338 1_565
C(49) H(4) 3.196 2_655
C(49) H(22) 3.330 2_755
C(49) H(24) 3.435 1_565
C(50) H(4) 3.339 2_655
C(52) H(7) 3.499 1_655
C(52) H(38) 3.541 2_755
C(53) H(3) 3.542 1_665
C(53) H(6) 3.526 1_655
C(53) H(7) 3.014 1_655
C(53) H(38) 2.887 2_755
C(54) H(3) 3.172 1_665
C(54) H(6) 3.049 1_655
C(54) H(7) 3.567 1_655
C(54) H(26) 3.383 1_665
C(54) H(38) 3.214 2_755
C(55) H(2) 3.032 1_665
C(55) H(3) 3.276 1_665
C(55) H(6) 3.564 1_655
C(55) H(26) 3.319 1_665
C(56) H(2) 3.563 1_665
C(58) H(9) 3.450 1_655
C(59) H(9) 3.295 1_655
C(60) H(15) 3.202 2_756
C(60) H(16) 3.370 2_756
C(61) H(15) 3.273 2_756
C(61) H(16) 3.216 2_756
C(61) H(59) 2.980 .
C(62) H(13) 3.406 1_665
C(62) H(16) 3.380 2_756
C(62) H(59) 3.200 .
C(62) H(64) 3.411 .
C(63) H(64) 3.367 .
C(64) H(13) 3.590 1_665
C(64) H(14) 3.476 1_665
C(64) H(64) 3.354 .
C(65) H(14) 3.308 1_665
C(65) H(64) 3.315 .
C(66) H(34) 3.239 1_565
C(66) H(35) 3.348 1_565
C(66) H(63) 3.416 .
C(66) H(64) 3.278 .
C(67) H(19) 3.302 1_565
C(67) H(35) 3.283 1_565
C(67) H(64) 3.224 .
C(68) H(19) 3.557 1_565
C(68) H(64) 3.262 .
C(69) H(13) 2.971 1_665
C(69) H(33) 2.816 2_756
C(69) H(52) 3.326 .
C(69) H(53) 3.459 .
C(70) H(33) 3.069 2_756
C(70) H(50) 3.365 2_856
C(71) H(11) 3.184 2_766
C(71) H(12) 3.122 2_766
C(71) H(28) 3.555 2_766
C(71) H(33) 3.181 2_756
C(72) H(9) 3.496 1_665
C(72) H(11) 3.313 2_766
C(72) H(12) 3.183 2_766
C(72) H(33) 3.091 2_756
C(73) H(9) 3.469 1_665
C(73) H(14) 3.456 1_665
C(73) H(33) 2.854 2_756
C(73) H(35) 3.261 1_565
C(74) H(13) 2.778 1_665
C(74) H(14) 3.456 1_665
C(74) H(33) 2.725 2_756
C(74) H(53) 3.352 .
B(1) H(26) 3.382 2_655
B(1) H(55) 3.239 1_445
B(2) H(17) 3.368 2_756
B(2) H(28) 3.254 1_565
H(1) H(24) 3.465 2_655
H(1) H(26) 3.452 2_655
H(1) H(42) 2.933 2_645
H(1) H(55) 3.445 1_445
H(2) C(5) 3.393 2_645
H(2) C(55) 3.032 1_445
H(2) C(56) 3.563 1_445
H(2) H(6) 3.018 2_645
H(2) H(47) 2.649 1_445
H(2) H(48) 3.580 1_445
H(2) H(54) 3.458 1_445
H(3) C(4) 3.542 2_645
H(3) C(5) 3.544 2_645
H(3) C(41) 3.575 2_645
H(3) C(42) 2.952 2_645
H(3) C(53) 3.542 1_445
H(3) C(54) 3.172 1_445
H(3) C(55) 3.276 1_445
H(3) H(5) 3.194 2_645
H(3) H(6) 3.255 2_645
H(3) H(27) 3.220 2_655
H(3) H(37) 3.553 2_645
H(3) H(38) 2.305 2_645
H(3) H(46) 3.378 1_445
H(3) H(47) 3.599 1_445
H(3) H(54) 3.238 1_445
H(4) C(31) 3.292 2_655
H(4) C(32) 3.238 2_655
H(4) C(49) 3.196 2_645
H(4) C(50) 3.339 2_645
H(4) H(26) 3.071 2_655
H(4) H(27) 2.995 2_655
H(4) H(37) 3.403 2_645
H(4) H(42) 2.537 2_645
H(4) H(43) 2.802 2_645
H(4) H(55) 3.164 1_445
H(5) C(32) 3.583 1_565
H(5) C(42) 3.018 .
H(5) C(43) 2.821 .
H(5) H(3) 3.194 2_655
H(5) H(27) 2.705 1_565
H(5) H(38) 2.781 .
H(5) H(39) 2.363 .
H(5) H(46) 3.445 2_745
H(6) C(1) 2.996 2_655
H(6) C(2) 3.121 2_655
H(6) C(31) 3.552 1_565
H(6) C(32) 3.551 1_565
H(6) C(53) 3.526 1_455
H(6) C(54) 3.049 1_455
H(6) C(55) 3.564 1_455
H(6) H(2) 3.018 2_655
H(6) H(3) 3.255 2_655
H(6) H(26) 3.008 1_565
H(6) H(27) 2.984 1_565
H(6) H(46) 2.863 1_455
H(7) C(28) 3.370 2_655
H(7) C(30) 3.409 2_655
H(7) C(52) 3.499 1_455
H(7) C(53) 3.014 1_455
H(7) C(54) 3.567 1_455
H(7) H(24) 2.875 2_655
H(7) H(25) 2.692 2_655
H(7) H(45) 2.802 1_455
H(8) H(50) 3.344 1_455
H(8) H(51) 3.298 2_746
H(8) H(62) 3.554 1_445
H(8) H(63) 3.567 1_445
H(9) N(16) 3.104 1_455
H(9) C(58) 3.450 1_455
H(9) C(59) 3.295 1_455
H(9) C(72) 3.496 1_445
H(9) C(73) 3.469 1_445
H(9) H(16) 3.507 2_656
H(9) H(34) 2.900 1_455
H(9) H(49) 3.322 1_455
H(9) H(50) 3.045 1_455
H(9) H(62) 2.922 1_445
H(9) H(63) 2.847 1_445
H(10) Cl(2) 2.749 1_455
H(10) N(16) 2.905 1_455
H(10) C(38) 3.389 1_455
H(10) C(44) 3.352 1_455
H(10) H(34) 2.537 1_455
H(10) H(56) 3.496 1_445
H(11) C(71) 3.184 2_736
H(11) C(72) 3.313 2_736
H(11) H(61) 2.489 2_736
H(11) H(62) 2.763 2_736
H(12) C(71) 3.122 2_736
H(12) C(72) 3.183 2_736
H(12) H(48) 3.157 1_445
H(12) H(61) 2.704 2_736
H(12) H(62) 2.805 2_736
H(13) C(62) 3.406 1_445
H(13) C(64) 3.590 1_445
H(13) C(69) 2.971 1_445
H(13) C(74) 2.778 1_445
H(13) H(48) 3.399 1_445
H(13) H(51) 3.498 2_746
H(13) H(53) 3.373 1_445
H(13) H(54) 3.415 1_445
H(13) H(59) 2.950 1_445
H(13) H(64) 2.623 1_445
H(14) C(64) 3.476 1_445
H(14) C(65) 3.308 1_445
H(14) C(73) 3.456 1_445
H(14) C(74) 3.456 1_445
H(14) H(51) 3.310 2_746
H(14) H(54) 3.251 1_445
H(14) H(55) 2.944 1_445
H(14) H(63) 3.346 1_445
H(14) H(64) 3.370 1_445
H(15) C(60) 3.202 2_746
H(15) C(61) 3.273 2_746
H(15) H(51) 2.960 2_746
H(15) H(52) 3.101 2_746
H(16) N(16) 2.743 2_746
H(16) C(44) 3.489 2_746
H(16) C(60) 3.370 2_746
H(16) C(61) 3.216 2_746
H(16) C(62) 3.380 2_746
H(16) H(9) 3.507 2_646
H(16) H(52) 3.541 2_746
H(17) N(9) 2.743 2_746
H(17) N(10) 2.754 2_746
H(17) N(11) 2.877 2_746
H(17) N(12) 2.889 2_746
H(17) N(16) 3.070 2_746
H(17) C(35) 3.074 2_746
H(17) C(36) 3.308 2_746
H(17) C(37) 3.116 2_746
H(17) C(38) 3.292 2_746
H(17) C(40) 3.353 2_746
H(17) B(2) 3.368 2_746
H(18) C(36) 3.489 1_545
H(18) H(31) 3.255 1_545
H(18) H(32) 2.824 1_545
H(18) H(36) 3.599 2_746
H(18) H(57) 3.006 1_545
H(18) H(58) 3.240 1_545
H(19) C(67) 3.302 1_545
H(19) C(68) 3.557 1_545
H(19) H(31) 3.203 1_545
H(19) H(32) 3.423 1_545
H(19) H(57) 2.529 1_545
H(19) H(58) 3.058 1_545
H(20) N(12) 3.314 .
H(20) N(14) 3.454 .
H(20) C(40) 3.108 .
H(20) C(43) 3.165 .
H(20) H(36) 3.058 .
H(20) H(39) 3.126 .
H(21) Cl(2) 3.445 .
H(21) N(11) 3.002 .
H(21) N(12) 3.171 .
H(21) N(13) 2.934 .
H(21) N(14) 3.162 .
H(21) C(38) 3.245 .
H(21) C(39) 3.535 .
H(21) C(40) 3.479 .
H(21) C(41) 2.947 .
H(21) C(42) 3.199 .
H(21) C(43) 3.311 .
H(21) H(37) 3.324 .
H(21) H(56) 3.270 1_545
H(22) C(47) 3.166 2_745
H(22) C(48) 2.928 2_745
H(22) C(49) 3.330 2_745
H(22) H(40) 3.461 2_745
H(22) H(41) 3.065 2_745
H(22) H(44) 3.307 2_745
H(23) Cl(2) 3.018 2_745
H(23) C(48) 3.338 1_545
H(23) H(41) 2.655 1_545
H(23) H(42) 3.545 1_545
H(23) H(44) 2.922 2_745
H(24) C(49) 3.435 1_545
H(24) H(1) 3.465 2_645
H(24) H(7) 2.875 2_645
H(24) H(42) 2.955 1_545
H(24) H(45) 3.514 2_745
H(25) C(5) 3.598 2_645
H(25) C(6) 3.004 2_645
H(25) H(7) 2.692 2_645
H(25) H(47) 2.771 1_445
H(26) N(1) 3.437 2_645
H(26) N(2) 2.902 2_645
H(26) N(4) 3.212 2_645
H(26) C(2) 3.454 2_645
H(26) C(3) 2.898 2_645
H(26) C(6) 3.529 2_645
H(26) C(54) 3.383 1_445
H(26) C(55) 3.319 1_445
H(26) B(1) 3.382 2_645
H(26) H(1) 3.452 2_645
H(26) H(4) 3.071 2_645
H(26) H(6) 3.008 1_545
H(26) H(46) 2.842 1_445
H(26) H(47) 2.694 1_445
H(27) C(2) 3.274 2_645
H(27) C(3) 3.169 2_645
H(27) C(4) 3.323 1_545
H(27) C(5) 3.428 1_545
H(27) C(42) 3.274 1_545
H(27) C(43) 3.267 1_545
H(27) H(3) 3.220 2_645
H(27) H(4) 2.995 2_645
H(27) H(5) 2.705 1_545
H(27) H(6) 2.984 1_545
H(27) H(38) 3.496 1_545
H(27) H(39) 3.487 1_545
H(27) H(43) 3.225 1_545
H(28) N(9) 3.121 1_545
H(28) N(10) 2.766 1_545
H(28) N(13) 3.321 1_545
H(28) N(14) 2.882 1_545
H(28) C(35) 3.445 1_545
H(28) C(36) 3.391 1_545
H(28) C(37) 2.927 1_545
H(28) C(43) 3.335 1_545
H(28) C(71) 3.555 2_736
H(28) B(2) 3.254 1_545
H(28) H(30) 3.495 1_545
H(28) H(33) 3.250 1_545
H(28) H(43) 3.043 1_545
H(28) H(60) 3.587 2_736
H(28) H(61) 3.357 2_736
H(29) C(35) 3.185 1_545
H(29) C(36) 2.860 1_545
H(29) C(37) 3.300 1_545
H(29) H(31) 3.466 1_545
H(29) H(32) 2.940 1_545
H(29) H(61) 3.394 2_736
H(30) H(28) 3.495 1_565
H(30) H(59) 3.352 2_746
H(31) H(18) 3.255 1_565
H(31) H(19) 3.203 1_565
H(31) H(29) 3.466 1_565
H(32) C(20) 3.434 1_565
H(32) C(21) 2.892 1_565
H(32) C(22) 3.258 1_565
H(32) C(39) 2.900 2_756
H(32) C(40) 3.065 2_756
H(32) H(18) 2.824 1_565
H(32) H(19) 3.423 1_565
H(32) H(29) 2.940 1_565
H(32) H(35) 2.678 2_756
H(32) H(36) 2.982 2_756
H(33) C(69) 2.816 2_746
H(33) C(70) 3.069 2_746
H(33) C(71) 3.181 2_746
H(33) C(72) 3.091 2_746
H(33) C(73) 2.854 2_746
H(33) C(74) 2.725 2_746
H(33) H(28) 3.250 1_565
H(33) H(35) 3.051 2_756
H(33) H(59) 3.297 2_746
H(33) H(63) 3.368 2_746
H(33) H(64) 3.176 2_746
H(34) C(8) 3.104 1_655
H(34) C(9) 2.927 1_655
H(34) C(66) 3.239 1_545
H(34) H(9) 2.900 1_655
H(34) H(10) 2.537 1_655
H(34) H(56) 2.410 1_545
H(34) H(63) 2.762 1_545
H(35) C(36) 3.135 2_746
H(35) C(37) 3.324 2_746
H(35) C(66) 3.348 1_545
H(35) C(67) 3.283 1_545
H(35) C(73) 3.261 1_545
H(35) H(32) 2.678 2_746
H(35) H(33) 3.051 2_746
H(35) H(56) 2.998 1_545
H(35) H(57) 2.837 1_545
H(35) H(63) 2.814 1_545
H(36) C(19) 3.499 .
H(36) C(20) 3.581 .
H(36) C(36) 3.440 2_746
H(36) H(18) 3.599 2_756
H(36) H(20) 3.058 .
H(36) H(32) 2.982 2_746
H(37) H(3) 3.553 2_655
H(37) H(4) 3.403 2_655
H(37) H(21) 3.324 .
H(37) H(40) 3.317 2_745
H(37) H(41) 3.077 2_745
H(38) N(8) 3.228 .
H(38) C(2) 3.222 2_655
H(38) C(4) 3.523 .
H(38) C(52) 3.541 2_745
H(38) C(53) 2.887 2_745
H(38) C(54) 3.214 2_745
H(38) H(3) 2.305 2_655
H(38) H(5) 2.781 .
H(38) H(27) 3.496 1_565
H(38) H(45) 2.747 2_745
H(38) H(46) 3.267 2_745
H(39) Cl(1) 2.772 .
H(39) N(8) 2.842 .
H(39) C(4) 3.232 .
H(39) C(10) 3.366 .
H(39) H(5) 2.363 .
H(39) H(20) 3.126 .
H(39) H(27) 3.487 1_565
H(40) H(22) 3.461 2_755
H(40) H(37) 3.317 2_755
H(41) Cl(2) 2.744 2_755
H(41) C(27) 3.251 1_565
H(41) H(22) 3.065 2_755
H(41) H(23) 2.655 1_565
H(41) H(37) 3.077 2_755
H(42) C(3) 3.385 2_655
H(42) H(1) 2.933 2_655
H(42) H(4) 2.537 2_655
H(42) H(23) 3.545 1_565
H(42) H(24) 2.955 1_565
H(43) C(32) 3.197 1_565
H(43) C(33) 3.090 1_565
H(43) H(4) 2.802 2_655
H(43) H(27) 3.225 1_565
H(43) H(28) 3.043 1_565
H(44) C(26) 3.323 2_755
H(44) C(27) 3.102 2_755
H(44) H(22) 3.307 2_755
H(44) H(23) 2.922 2_755
H(45) N(8) 2.739 2_755
H(45) C(6) 3.577 1_655
H(45) C(10) 3.426 2_755
H(45) C(23) 3.406 2_755
H(45) C(26) 3.538 2_755
H(45) C(27) 3.256 2_755
H(45) C(28) 3.177 2_755
H(45) C(42) 3.467 2_755
H(45) H(7) 2.802 1_655
H(45) H(24) 3.514 2_755
H(45) H(38) 2.747 2_755
H(46) N(3) 3.290 2_755
H(46) N(8) 2.684 2_755
H(46) C(4) 3.301 2_755
H(46) C(31) 3.594 1_665
H(46) H(3) 3.378 1_665
H(46) H(5) 3.445 2_755
H(46) H(6) 2.863 1_655
H(46) H(26) 2.842 1_665
H(46) H(38) 3.267 2_755
H(47) C(1) 3.426 1_665
H(47) C(30) 2.855 1_665
H(47) C(31) 2.789 1_665
H(47) H(2) 2.649 1_665
H(47) H(3) 3.599 1_665
H(47) H(25) 2.771 1_665
H(47) H(26) 2.694 1_665
H(48) C(13) 3.496 1_665
H(48) C(14) 3.025 1_665
H(48) C(15) 3.176 1_665
H(48) H(2) 3.580 1_665
H(48) H(12) 3.157 1_665
H(48) H(13) 3.399 1_665
H(49) C(8) 3.355 1_655
H(49) C(9) 3.525 1_655
H(49) H(9) 3.322 1_655
H(50) C(7) 3.492 1_655
H(50) C(8) 3.321 1_655
H(50) C(70) 3.365 2_846
H(50) H(8) 3.344 1_655
H(50) H(9) 3.045 1_655
H(50) H(60) 3.201 2_846
H(51) N(7) 3.144 2_756
H(51) C(12) 3.424 2_756
H(51) C(13) 3.534 2_756
H(51) C(14) 3.386 2_756
H(51) C(15) 3.078 2_756
H(51) C(16) 2.949 2_756
H(51) H(8) 3.298 2_756
H(51) H(13) 3.498 2_756
H(51) H(14) 3.310 2_756
H(51) H(15) 2.960 2_756
H(52) Cl(1) 2.706 2_756
H(52) C(69) 3.326 .
H(52) H(15) 3.101 2_756
H(52) H(16) 3.541 2_756
H(52) H(59) 2.360 .
H(53) C(69) 3.459 .
H(53) C(74) 3.352 .
H(53) H(13) 3.373 1_665
H(53) H(59) 2.858 .
H(53) H(64) 2.674 .
H(54) C(1) 3.221 1_665
H(54) C(2) 3.091 1_665
H(54) C(3) 3.537 1_665
H(54) C(15) 3.396 1_665
H(54) C(16) 3.314 1_665
H(54) H(2) 3.458 1_665
H(54) H(3) 3.238 1_665
H(54) H(13) 3.415 1_665
H(54) H(14) 3.251 1_665
H(55) N(1) 3.316 1_665
H(55) N(2) 2.808 1_665
H(55) N(5) 3.347 1_665
H(55) N(6) 2.869 1_665
H(55) C(2) 3.413 1_665
H(55) C(3) 2.905 1_665
H(55) C(9) 3.312 1_665
H(55) C(16) 3.594 1_665
H(55) B(1) 3.239 1_665
H(55) H(1) 3.445 1_665
H(55) H(4) 3.164 1_665
H(55) H(14) 2.944 1_665
H(56) C(25) 3.569 1_565
H(56) C(38) 2.777 1_565
H(56) C(39) 3.069 1_565
H(56) H(10) 3.496 1_665
H(56) H(21) 3.270 1_565
H(56) H(34) 2.410 1_565
H(56) H(35) 2.998 1_565
H(56) H(63) 3.307 .
H(57) C(21) 3.264 1_565
H(57) C(22) 3.012 1_565
H(57) C(24) 3.581 1_565
H(57) C(25) 3.539 1_565
H(57) C(39) 3.280 1_565
H(57) H(18) 3.006 1_565
H(57) H(19) 2.529 1_565
H(57) H(35) 2.837 1_565
H(58) H(18) 3.240 1_565
H(58) H(19) 3.058 1_565
H(59) Cl(1) 3.072 2_756
H(59) C(61) 2.980 .
H(59) C(62) 3.200 .
H(59) H(13) 2.950 1_665
H(59) H(30) 3.352 2_756
H(59) H(33) 3.297 2_756
H(59) H(52) 2.360 .
H(59) H(53) 2.858 .
H(60) Cl(1) 3.035 2_756
H(60) H(28) 3.587 2_766
H(60) H(50) 3.201 2_856
H(61) C(13) 3.126 2_766
H(61) C(14) 3.221 2_766
H(61) C(33) 3.236 2_766
H(61) C(34) 3.251 2_766
H(61) H(11) 2.489 2_766
H(61) H(12) 2.704 2_766
H(61) H(28) 3.357 2_766
H(61) H(29) 3.394 2_766
H(62) C(8) 3.529 1_665
H(62) C(13) 3.310 2_766
H(62) C(14) 3.322 2_766
H(62) H(8) 3.554 1_665
H(62) H(9) 2.922 1_665
H(62) H(11) 2.763 2_766
H(62) H(12) 2.805 2_766
H(63) C(7) 3.377 1_665
H(63) C(8) 2.979 1_665
H(63) C(38) 3.294 1_565
H(63) C(39) 3.299 1_565
H(63) C(66) 3.416 .
H(63) H(8) 3.567 1_665
H(63) H(9) 2.847 1_665
H(63) H(14) 3.346 1_665
H(63) H(33) 3.368 2_756
H(63) H(34) 2.762 1_565
H(63) H(35) 2.814 1_565
H(63) H(56) 3.307 .
H(64) C(15) 3.465 1_665
H(64) C(62) 3.411 .
H(64) C(63) 3.367 .
H(64) C(64) 3.354 .
H(64) C(65) 3.315 .
H(64) C(66) 3.278 .
H(64) C(67) 3.224 .
H(64) C(68) 3.262 .
H(64) H(13) 2.623 1_665
H(64) H(14) 3.370 1_665
H(64) H(33) 3.176 2_756
H(64) H(53) 2.674 .

loop_
_geom_torsion_atom_site_label_1
_geom_torsion_atom_site_label_2
_geom_torsion_atom_site_label_3
_geom_torsion_atom_site_label_4
_geom_torsion
Cl(1) Ru(1) N(1) N(2) 103(10)
Cl(1) Ru(1) N(1) C(1) -67(10)
Cl(1) Ru(1) N(3) N(4) -139.6(4)
Cl(1) Ru(1) N(3) C(4) 38.6(7)
Cl(1) Ru(1) N(5) N(6) 142.1(4)
Cl(1) Ru(1) N(5) C(7) -22.6(6)
Cl(1) Ru(1) N(7) C(12) -83.2(3)
Cl(1) Ru(1) N(7) C(16) 102.2(4)
Cl(1) Ru(1) N(8) C(10) 83.4(3)
Cl(1) Ru(1) C(10) N(8) -94.8(3)
Cl(1) Ru(1) C(10) C(11) 87.1(4)
N(1) Ru(1) N(3) N(4) 39.9(4)
N(1) Ru(1) N(3) C(4) -141.9(7)
N(3) Ru(1) N(1) N(2) -45.7(4)
N(3) Ru(1) N(1) C(1) 143.9(6)
N(1) Ru(1) N(5) N(6) -38.7(4)
N(1) Ru(1) N(5) C(7) 156.5(6)
N(5) Ru(1) N(1) N(2) 37.4(4)
N(5) Ru(1) N(1) C(1) -133.0(6)
N(1) Ru(1) N(7) C(12) 97.2(3)
N(1) Ru(1) N(7) C(16) -77.4(4)
N(7) Ru(1) N(1) N(2) 128.7(4)
N(7) Ru(1) N(1) C(1) -41.7(6)
N(1) Ru(1) N(8) C(10) -95.9(3)
N(8) Ru(1) N(1) N(2) -125.8(4)
N(8) Ru(1) N(1) C(1) 63.8(6)
N(1) Ru(1) C(10) N(8) 86.1(3)
N(1) Ru(1) C(10) C(11) -91.9(4)
C(10) Ru(1) N(1) N(2) -156.7(4)
C(10) Ru(1) N(1) C(1) 32.9(6)
N(3) Ru(1) N(5) N(6) 49.0(4)
N(3) Ru(1) N(5) C(7) -115.8(6)
N(5) Ru(1) N(3) N(4) -50.0(4)
N(5) Ru(1) N(3) C(4) 128.1(7)
N(3) Ru(1) N(7) C(12) 147.0(14)
N(3) Ru(1) N(7) C(16) -27.5(17)
N(7) Ru(1) N(3) N(4) -9.9(18)
N(7) Ru(1) N(3) C(4) 168.2(13)
N(3) Ru(1) N(8) C(10) 176.8(3)
N(8) Ru(1) N(3) N(4) 132.6(4)
N(8) Ru(1) N(3) C(4) -49.2(7)
N(3) Ru(1) C(10) N(8) -3.3(4)
N(3) Ru(1) C(10) C(11) 178.6(3)
C(10) Ru(1) N(3) N(4) 134.4(4)
C(10) Ru(1) N(3) C(4) -47.5(7)
N(5) Ru(1) N(7) C(12) -173.2(3)
N(5) Ru(1) N(7) C(16) 12.3(4)
N(7) Ru(1) N(5) N(6) -126.3(4)
N(7) Ru(1) N(5) C(7) 69.0(6)
N(5) Ru(1) N(8) C(10) 167.7(5)
N(8) Ru(1) N(5) N(6) 58.0(8)
N(8) Ru(1) N(5) C(7) -106.7(8)
N(5) Ru(1) C(10) N(8) -166.1(7)
N(5) Ru(1) C(10) C(11) 15.9(10)
C(10) Ru(1) N(5) N(6) -147.2(7)
C(10) Ru(1) N(5) C(7) 48.1(12)
N(7) Ru(1) N(8) C(10) -7.8(3)
N(8) Ru(1) N(7) C(12) 5.5(4)
N(8) Ru(1) N(7) C(16) -169.0(4)
N(7) Ru(1) C(10) N(8) 172.2(3)
N(7) Ru(1) C(10) C(11) -5.8(3)
C(10) Ru(1) N(7) C(12) 1.4(3)
C(10) Ru(1) N(7) C(16) -173.2(4)
N(8) Ru(1) C(10) C(11) -178.0(6)
Cl(2) Ru(2) N(9) N(10) 22(9)
Cl(2) Ru(2) N(9) C(35) -159(9)
Cl(2) Ru(2) N(11) N(12) -137.1(3)
Cl(2) Ru(2) N(11) C(38) 44.1(5)
Cl(2) Ru(2) N(13) N(14) 142.1(4)
Cl(2) Ru(2) N(13) C(41) -30.8(6)
Cl(2) Ru(2) N(15) C(46) -81.2(4)
Cl(2) Ru(2) N(15) C(50) 97.4(4)
Cl(2) Ru(2) N(16) C(44) 86.1(3)
Cl(2) Ru(2) C(44) N(16) -93.6(3)
Cl(2) Ru(2) C(44) C(45) 86.6(4)
N(9) Ru(2) N(11) N(12) 42.1(3)
N(9) Ru(2) N(11) C(38) -136.6(5)
N(11) Ru(2) N(9) N(10) -41.7(3)
N(11) Ru(2) N(9) C(35) 137.6(5)
N(9) Ru(2) N(13) N(14) -37.6(4)
N(9) Ru(2) N(13) C(41) 149.5(6)
N(13) Ru(2) N(9) N(10) 41.9(3)
N(13) Ru(2) N(9) C(35) -138.8(5)
N(9) Ru(2) N(15) C(46) 99.6(4)
N(9) Ru(2) N(15) C(50) -81.8(4)
N(15) Ru(2) N(9) N(10) 133.5(3)
N(15) Ru(2) N(9) C(35) -47.2(5)
N(9) Ru(2) N(16) C(44) -94.5(3)
N(16) Ru(2) N(9) N(10) -120.8(3)
N(16) Ru(2) N(9) C(35) 58.5(5)
N(9) Ru(2) C(44) N(16) 86.3(3)
N(9) Ru(2) C(44) C(45) -93.5(4)
C(44) Ru(2) N(9) N(10) -151.5(3)
C(44) Ru(2) N(9) C(35) 27.8(5)
N(11) Ru(2) N(13) N(14) 49.9(4)
N(11) Ru(2) N(13) C(41) -122.9(6)
N(13) Ru(2) N(11) N(12) -47.2(3)
N(13) Ru(2) N(11) C(38) 134.1(5)
N(11) Ru(2) N(15) C(46) 165.9(18)
N(11) Ru(2) N(15) C(50) -16(2)
N(15) Ru(2) N(11) N(12) -24(2)
N(15) Ru(2) N(11) C(38) 156.9(18)
N(11) Ru(2) N(16) C(44) 178.2(4)
N(16) Ru(2) N(11) N(12) 132.9(3)
N(16) Ru(2) N(11) C(38) -45.9(5)
N(11) Ru(2) C(44) N(16) -1.9(4)
N(11) Ru(2) C(44) C(45) 178.2(4)
C(44) Ru(2) N(11) N(12) 133.9(3)
C(44) Ru(2) N(11) C(38) -44.9(5)
N(13) Ru(2) N(15) C(46) -171.4(4)
N(13) Ru(2) N(15) C(50) 7.2(5)
N(15) Ru(2) N(13) N(14) -128.0(4)
N(15) Ru(2) N(13) C(41) 59.1(6)
N(13) Ru(2) N(16) C(44) 178.0(5)
N(16) Ru(2) N(13) N(14) 50.1(8)
N(16) Ru(2) N(13) C(41) -122.8(7)
N(13) Ru(2) C(44) N(16) -177.4(7)
N(13) Ru(2) C(44) C(45) 2.7(11)
C(44) Ru(2) N(13) N(14) -134.3(8)
C(44) Ru(2) N(13) C(41) 52.9(11)
N(15) Ru(2) N(16) C(44) -4.0(4)
N(16) Ru(2) N(15) C(46) 9.2(4)
N(16) Ru(2) N(15) C(50) -172.2(4)
N(15) Ru(2) C(44) N(16) 176.1(4)
N(15) Ru(2) C(44) C(45) -3.8(4)
C(44) Ru(2) N(15) C(46) 7.1(4)
C(44) Ru(2) N(15) C(50) -174.3(5)
N(16) Ru(2) C(44) C(45) -179.8(4)
C(11) P(1) C(17) C(18) 4.4(7)
C(11) P(1) C(17) C(22) -173.3(5)
C(17) P(1) C(11) C(10) 118.4(4)
C(17) P(1) C(11) C(12) -61.8(5)
C(11) P(1) C(23) C(24) 75.0(5)
C(11) P(1) C(23) C(28) -109.5(5)
C(23) P(1) C(11) C(10) 0.9(5)
C(23) P(1) C(11) C(12) -179.3(4)
C(11) P(1) C(29) C(30) 48.4(5)
C(11) P(1) C(29) C(34) -131.5(6)
C(29) P(1) C(11) C(10) -119.8(5)
C(29) P(1) C(11) C(12) 60.0(5)
C(17) P(1) C(23) C(24) -46.6(5)
C(17) P(1) C(23) C(28) 128.9(5)
C(23) P(1) C(17) C(18) 125.8(6)
C(23) P(1) C(17) C(22) -51.9(6)
C(17) P(1) C(29) C(30) 171.9(4)
C(17) P(1) C(29) C(34) -7.9(6)
C(29) P(1) C(17) C(18) -118.5(6)
C(29) P(1) C(17) C(22) 63.8(6)
C(23) P(1) C(29) C(30) -74.4(5)
C(23) P(1) C(29) C(34) 105.8(6)
C(29) P(1) C(23) C(24) -162.8(4)
C(29) P(1) C(23) C(28) 12.7(5)
C(45) P(2) C(51) C(52) 15.4(6)
C(45) P(2) C(51) C(56) -166.9(5)
C(51) P(2) C(45) C(44) 108.1(5)
C(51) P(2) C(45) C(46) -75.9(6)
C(45) P(2) C(57) C(58) 83.9(7)
C(45) P(2) C(57) C(62) -93.7(8)
C(57) P(2) C(45) C(44) -12.2(6)
C(57) P(2) C(45) C(46) 163.8(5)
C(45) P(2) C(63) C(64) -145.8(5)
C(45) P(2) C(63) C(68) 30.6(6)
C(63) P(2) C(45) C(44) -132.4(4)
C(63) P(2) C(45) C(46) 43.6(6)
C(51) P(2) C(57) C(58) -40.3(7)
C(51) P(2) C(57) C(62) 142.1(7)
C(57) P(2) C(51) C(52) 137.0(5)
C(57) P(2) C(51) C(56) -45.4(6)
C(51) P(2) C(63) C(64) -22.0(6)
C(51) P(2) C(63) C(68) 154.4(5)
C(63) P(2) C(51) C(52) -105.7(5)
C(63) P(2) C(51) C(56) 72.0(6)
C(57) P(2) C(63) C(64) 93.9(6)
C(57) P(2) C(63) C(68) -89.7(6)
C(63) P(2) C(57) C(58) -155.8(6)
C(63) P(2) C(57) C(62) 26.6(8)
Ru(1) N(1) N(2) C(3) -174.0(4)
Ru(1) N(1) N(2) B(1) 5.8(7)
Ru(1) N(1) C(1) C(2) 171.9(5)
N(2) N(1) C(1) C(2) 0.6(7)
C(1) N(1) N(2) C(3) -1.4(7)
C(1) N(1) N(2) B(1) 178.4(6)
N(1) N(2) C(3) C(2) 1.6(8)
N(1) N(2) B(1) N(4) 53.6(7)
N(1) N(2) B(1) N(6) -61.2(7)
C(3) N(2) B(1) N(4) -126.7(7)
C(3) N(2) B(1) N(6) 118.6(7)
B(1) N(2) C(3) C(2) -178.1(7)
Ru(1) N(3) N(4) C(6) 175.5(4)
Ru(1) N(3) N(4) B(1) 5.0(7)
Ru(1) N(3) C(4) C(5) -175.4(5)
N(4) N(3) C(4) C(5) 2.9(8)
C(4) N(3) N(4) C(6) -3.2(7)
C(4) N(3) N(4) B(1) -173.7(6)
N(3) N(4) C(6) C(5) 2.3(8)
N(3) N(4) B(1) N(2) -59.7(7)
N(3) N(4) B(1) N(6) 57.1(7)
C(6) N(4) B(1) N(2) 132.1(7)
C(6) N(4) B(1) N(6) -111.2(7)
B(1) N(4) C(6) C(5) 171.5(7)
Ru(1) N(5) N(6) C(9) -169.3(4)
Ru(1) N(5) N(6) B(1) -3.1(7)
Ru(1) N(5) C(7) C(8) 167.4(5)
N(6) N(5) C(7) C(8) 1.2(8)
C(7) N(5) N(6) C(9) -0.7(7)
C(7) N(5) N(6) B(1) 165.4(6)
N(5) N(6) C(9) C(8) -0.1(6)
N(5) N(6) B(1) N(2) 59.0(7)
N(5) N(6) B(1) N(4) -58.0(7)
C(9) N(6) B(1) N(2) -137.9(7)
C(9) N(6) B(1) N(4) 105.2(7)
B(1) N(6) C(9) C(8) -164.4(7)
Ru(1) N(7) C(12) C(11) 3.1(5)
Ru(1) N(7) C(12) C(13) -176.2(4)
Ru(1) N(7) C(16) C(15) 176.0(4)
C(12) N(7) C(16) C(15) 1.3(8)
C(16) N(7) C(12) C(11) 178.0(4)
C(16) N(7) C(12) C(13) -1.3(7)
Ru(1) N(8) C(10) C(11) 171(2)
Ru(2) N(9) N(10) C(37) 180.0(2)
Ru(2) N(9) N(10) B(2) -0.9(5)
Ru(2) N(9) C(35) C(36) -178.6(3)
N(10) N(9) C(35) C(36) 0.7(6)
C(35) N(9) N(10) C(37) 0.5(5)
C(35) N(9) N(10) B(2) 179.6(4)
N(9) N(10) C(37) C(36) -1.5(6)
N(9) N(10) B(2) N(12) 59.5(6)
N(9) N(10) B(2) N(14) -57.1(6)
C(37) N(10) B(2) N(12) -121.7(6)
C(37) N(10) B(2) N(14) 121.7(6)
B(2) N(10) C(37) C(36) 179.5(5)
Ru(2) N(11) N(12) C(40) 179.4(3)
Ru(2) N(11) N(12) B(2) 0.5(6)
Ru(2) N(11) C(38) C(39) -179.4(4)
N(12) N(11) C(38) C(39) 1.7(6)
C(38) N(11) N(12) C(40) -1.5(6)
C(38) N(11) N(12) B(2) 179.6(5)
N(11) N(12) C(40) C(39) 0.7(6)
N(11) N(12) B(2) N(10) -58.4(6)
N(11) N(12) B(2) N(14) 59.7(6)
C(40) N(12) B(2) N(10) 123.0(6)
C(40) N(12) B(2) N(14) -118.9(6)
B(2) N(12) C(40) C(39) 179.4(5)
Ru(2) N(13) N(14) C(43) -173.7(4)
Ru(2) N(13) N(14) B(2) -6.5(7)
Ru(2) N(13) C(41) C(42) 172.9(4)
N(14) N(13) C(41) C(42) -0.5(7)
C(41) N(13) N(14) C(43) 0.9(7)
C(41) N(13) N(14) B(2) 168.1(5)
N(13) N(14) C(43) C(42) -0.9(7)
N(13) N(14) B(2) N(10) 61.7(6)
N(13) N(14) B(2) N(12) -56.8(7)
C(43) N(14) B(2) N(10) -134.1(6)
C(43) N(14) B(2) N(12) 107.4(7)
B(2) N(14) C(43) C(42) -166.3(6)
Ru(2) N(15) C(46) C(45) -8.9(6)
Ru(2) N(15) C(46) C(47) 173.0(4)
Ru(2) N(15) C(50) C(49) -176.0(5)
C(46) N(15) C(50) C(49) 2.7(9)
C(50) N(15) C(46) C(45) 172.4(5)
C(50) N(15) C(46) C(47) -5.7(8)
Ru(2) N(16) C(44) C(45) 179.4(19)
N(1) C(1) C(2) C(3) 0.3(8)
C(1) C(2) C(3) N(2) -1.2(8)
N(3) C(4) C(5) C(6) -1.6(9)
C(4) C(5) C(6) N(4) -0.5(8)
N(5) C(7) C(8) C(9) -1.3(9)
C(7) C(8) C(9) N(6) 0.9(9)
Ru(1) C(10) C(11) P(1) -170.8(2)
Ru(1) C(10) C(11) C(12) 9.4(6)
N(8) C(10) C(11) P(1) 19(3)
N(8) C(10) C(11) C(12) -161(2)
P(1) C(11) C(12) N(7) 171.9(3)
P(1) C(11) C(12) C(13) -8.8(8)
C(10) C(11) C(12) N(7) -8.2(7)
C(10) C(11) C(12) C(13) 171.0(5)
N(7) C(12) C(13) C(14) 0.8(8)
C(11) C(12) C(13) C(14) -178.4(5)
C(12) C(13) C(14) C(15) -0.1(7)
C(13) C(14) C(15) C(16) 0.1(7)
C(14) C(15) C(16) N(7) -0.7(10)
P(1) C(17) C(18) C(19) 178.0(7)
P(1) C(17) C(22) C(21) 179.9(4)
C(18) C(17) C(22) C(21) 2.2(11)
C(22) C(17) C(18) C(19) -4.3(12)
C(17) C(18) C(19) C(20) 3.2(14)
C(18) C(19) C(20) C(21) 0.0(15)
C(19) C(20) C(21) C(22) -2.2(14)
C(20) C(21) C(22) C(17) 1.1(12)
P(1) C(23) C(24) C(25) 173.2(5)
P(1) C(23) C(28) C(27) -173.9(5)
C(24) C(23) C(28) C(27) 1.6(9)
C(28) C(23) C(24) C(25) -2.5(9)
C(23) C(24) C(25) C(26) 2.1(11)
C(24) C(25) C(26) C(27) -0.8(12)
C(25) C(26) C(27) C(28) -0.0(12)
C(26) C(27) C(28) C(23) -0.4(10)
P(1) C(29) C(30) C(31) 177.9(5)
P(1) C(29) C(34) C(33) 180.0(5)
C(30) C(29) C(34) C(33) 0.1(8)
C(34) C(29) C(30) C(31) -2.3(10)
C(29) C(30) C(31) C(32) 3.3(10)
C(30) C(31) C(32) C(33) -2.1(12)
C(31) C(32) C(33) C(34) -0.0(12)
C(32) C(33) C(34) C(29) 1.0(13)
N(9) C(35) C(36) C(37) -1.6(6)
C(35) C(36) C(37) N(10) 1.9(6)
N(11) C(38) C(39) C(40) -1.3(7)
C(38) C(39) C(40) N(12) 0.3(6)
N(13) C(41) C(42) C(43) -0.0(7)
C(41) C(42) C(43) N(14) 0.6(8)
Ru(2) C(44) C(45) P(2) 177.0(3)
Ru(2) C(44) C(45) C(46) 0.6(6)
N(16) C(44) C(45) P(2) -2(3)
N(16) C(44) C(45) C(46) -179(2)
P(2) C(45) C(46) N(15) -171.0(4)
P(2) C(45) C(46) C(47) 7.0(9)
C(44) C(45) C(46) N(15) 5.1(7)
C(44) C(45) C(46) C(47) -176.9(6)
N(15) C(46) C(47) C(48) 3.7(9)
C(45) C(46) C(47) C(48) -174.1(6)
C(46) C(47) C(48) C(49) 1.4(10)
C(47) C(48) C(49) C(50) -4.4(10)
C(48) C(49) C(50) N(15) 2.4(11)
P(2) C(51) C(52) C(53) 176.1(5)
P(2) C(51) C(56) C(55) -177.0(5)
C(52) C(51) C(56) C(55) 0.7(10)
C(56) C(51) C(52) C(53) -1.6(10)
C(51) C(52) C(53) C(54) -0.4(8)
C(52) C(53) C(54) C(55) 3.4(12)
C(53) C(54) C(55) C(56) -4.3(12)
C(54) C(55) C(56) C(51) 2.2(11)
P(2) C(57) C(58) C(59) -179.7(5)
P(2) C(57) C(62) C(61) -179.2(9)
C(58) C(57) C(62) C(61) 3.2(14)
C(62) C(57) C(58) C(59) -2.1(13)
C(57) C(58) C(59) C(60) 0.3(13)
C(58) C(59) C(60) C(61) 0.2(17)
C(59) C(60) C(61) C(62) 1(2)
C(60) C(61) C(62) C(57) -3(2)
P(2) C(63) C(64) C(65) 174.3(6)
P(2) C(63) C(68) C(67) -174.6(6)
C(64) C(63) C(68) C(67) 2.0(11)
C(68) C(63) C(64) C(65) -2.2(11)
C(63) C(64) C(65) C(66) 0.6(10)
C(64) C(65) C(66) C(67) 1.3(14)
C(65) C(66) C(67) C(68) -1.5(14)
C(66) C(67) C(68) C(63) -0.2(10)
C(70) C(69) C(74) C(73) -0.7(15)
C(74) C(69) C(70) C(71) 2.4(19)
C(69) C(70) C(71) C(72) -2.8(19)
C(70) C(71) C(72) C(73) 1.7(19)
C(71) C(72) C(73) C(74) -0.1(17)
C(72) C(73) C(74) C(69) -0.4(13)
